data_7134406
loop_
_publ_author_name
'Lu, Ke'
'Chen, Yu-Xiao'
'Hu, Jie-Sheng'
'Liu, Zhi-Kun'
'Shi, Xin-Li'
'Yu, Meng'
'Starikova, Alyona A.'
'Tao, Jun'

_publ_section_title
;
 Spin-state modulation by host--guest chemistry with cucurbiturils
;
_journal_issue 39
_journal_name_full 'Chemical Communications'
_journal_page_first 7137
_journal_page_last 7140
_journal_paper_doi 10.1039/D5CC00979K
_journal_volume 61
_journal_year 2025
_chemical_formula_moiety '4(C42 H34 Co N8), 16(Cl)'
_chemical_formula_sum 'C168 H136 Cl16 Co4 N32'
_chemical_formula_weight 3406.00
_space_group_crystal_system monoclinic
_space_group_IT_number 14
_space_group_name_Hall '-P 2yn'
_space_group_name_H-M_alt 'P 1 21/n 1'
_atom_sites_solution_hydrogens geom
_audit_creation_date 2024-12-26
_audit_creation_method
;
Olex2 1.3
(compiled 2020.02.04 svn.rd84adfe8 for OlexSys, GUI svn.r6032)
;
_audit_update_record
;
2025-01-07 deposited with the CCDC.	2025-04-07 downloaded from the CCDC.
;
_cell_angle_alpha 90
_cell_angle_beta 90.631(2)
_cell_angle_gamma 90
_cell_formula_units_Z 4
_cell_length_a 17.7001(3)
_cell_length_b 29.4982(6)
_cell_length_c 34.4252(6)
_cell_measurement_temperature 100(2)
_cell_volume 17973.0(6)
_computing_molecular_graphics 'Olex2 1.3 (Dolomanov et al., 2009)'
_computing_publication_material 'Olex2 1.3 (Dolomanov et al., 2009)'
_computing_structure_refinement 'SHELXL 2018/3 (Sheldrick, 2015)'
_diffrn_ambient_temperature 100.15
_diffrn_measured_fraction_theta_full 0.997
_diffrn_measured_fraction_theta_max 0.997
_diffrn_radiation_type MoK\a
_diffrn_radiation_wavelength 0.71073
_diffrn_reflns_av_R_equivalents 0.1475
_diffrn_reflns_av_unetI/netI 0.0799
_diffrn_reflns_Laue_measured_fraction_full 0.997
_diffrn_reflns_Laue_measured_fraction_max 0.997
_diffrn_reflns_limit_h_max 22
_diffrn_reflns_limit_h_min -21
_diffrn_reflns_limit_k_max 36
_diffrn_reflns_limit_k_min -36
_diffrn_reflns_limit_l_max 43
_diffrn_reflns_limit_l_min -34
_diffrn_reflns_number 309625
_diffrn_reflns_point_group_measured_fraction_full 0.997
_diffrn_reflns_point_group_measured_fraction_max 0.997
_diffrn_reflns_theta_full 25.242
_diffrn_reflns_theta_max 26.372
_diffrn_reflns_theta_min 3.359
_exptl_absorpt_coefficient_mu 0.657
_exptl_crystal_density_diffrn 1.259
_exptl_crystal_F_000 6992
_exptl_crystal_preparation 'Magnetic properties'
_refine_diff_density_max 1.989
_refine_diff_density_min -1.143
_refine_diff_density_rms 0.118
_refine_ls_extinction_method none
_refine_ls_goodness_of_fit_ref 0.991
_refine_ls_hydrogen_treatment constr
_refine_ls_matrix_type full
_refine_ls_number_parameters 1989
_refine_ls_number_reflns 36654
_refine_ls_number_restraints 90
_refine_ls_restrained_S_all 0.995
_refine_ls_R_factor_all 0.1182
_refine_ls_R_factor_gt 0.0880
_refine_ls_shift/su_max 0.378
_refine_ls_shift/su_mean 0.044
_refine_ls_structure_factor_coef Fsqd
_refine_ls_weighting_details 'w=1/[\s^2^(Fo^2^)+(0.1234P)^2^+66.7946P] where P=(Fo^2^+2Fc^2^)/3'
_refine_ls_weighting_scheme calc
_refine_ls_wR_factor_gt 0.2314
_refine_ls_wR_factor_ref 0.2467
_reflns_Friedel_coverage 0.000
_reflns_number_gt 24748
_reflns_number_total 36654
_reflns_threshold_expression 'I > 2\s(I)'
_cod_data_source_file d5cc00979k2.cif
_cod_data_source_block exp_3742_auto_sq
_cod_depositor_comments 'Adding full bibliography for 7134406.cif.'
_cod_database_code 7134406
_shelx_shelxl_version_number 2018/3
_shelx_space_group_comment
;
The symmetry employed for this shelxl refinement is uniquely defined
by the following loop, which should always be used as a source of
symmetry information in preference to the above space-group names.
They are only intended as comments.
;
_olex2_refinement_description
;
1. Fixed Uiso
 At 1.2 times of:
  All C(H) groups
 At 1.5 times of:
  All C(H,H,H) groups
2. Uiso/Uaniso restraints and constraints
C8 \\sim N069 \\sim C06J \\sim C06F \\sim C05Z \\sim C06C \\sim C06N \\sim
C05V: within 2A with sigma of 0.004 and sigma for terminal atoms of 0.008
within 2A
C05H \\sim C06K \\sim C06O \\sim N04D \\sim C066 \\sim C061 \\sim C064: within
2A with sigma of 0.02 and sigma for terminal atoms of 0.04 within 2A
3.a Aromatic/amide H refined with riding coordinates:
 C01F(H01F), C01G(H01G), C01Q(H01Q), C01T(H01T), C01U(H01U), C01V(H01V),
 C01W(H01W), C01Y(H01Y), C01Z(H01Z), C020(H020), C023(H023), C026(H026),
 C029(H029), C02B(H02B), C02D(H02D), C02E(H02E), C02G(H02G), C02I(H02I),
 C02J(H02J), C02K(H02K), C02L(H02L), C02M(H02M), C02N(H02N), C02O(H02O),
 C02R(H02R), C02U(H02U), C02X(H02X), C02Z(H02Z), C031(H031), C033(H033),
 C034(H034), C035(H035), C036(H036), C037(H037), C039(H039), C03B(H03B),
 C03C(H03C), C03D(H03D), C03E(H03E), C03F(H03F), C03H(H03H), C03I(H03I),
 C03L(H03L), C03M(H03M), C03O(H03O), C03P(H03P), C03Q(H03Q), C03R(H03R),
 C03S(H03S), C03W(H03W), C03X(H03X), C040(H040), C041(H041), C042(H042),
 C043(H043), C044(H044), C046(H046), C047(H047), C048(H048), C049(H049),
 C04A(H04D), C04B(H04E), C04C(H04F), C04E(H04H), C04G(H04G), C04J(H04J),
 C04K(H04K), C04L(H04L), C04N(H04N), C04P(H04P), C04Q(H04Q), C04R(H04R),
 C04S(H04S), C04T(H04T), C04U(H04U), C04V(H04V), C04W(H04W), C050(H050),
 C051(H051), C052(H052), C053(H053), C054(H054), C055(H055), C057(H057),
 C058(H058), C059(H059), C05B(H05J), C05C(H05K), C05D(H05D), C05F(H05F),
 C05I(H05I), C05J(H05L), C05K(H05M), C05L(H05V), C05M(H05W), C05N(H05N),
 C05O(H05O), C05P(H05P), C05Q(H05Q), C05U(H05U), C05X(H05X), C05Y(H05Y),
 C060(H060), C061(H061), C066(H066), C068(H068), C06C(H06G), C06F(H06H),
 C06J(H06J), C06K(H06K), C06N(H06N), C06O(H06O)
3.b Idealised Me refined as rotating group:
 C04I(H04A,H04B,H04C), C04M(H04I,H04M,H04O), C05E(H05A,H05B,H05C), C05G(H05E,
 H05G,H05H), C05R(H05R,H05S,H05T), C064(H06D,H06E,H06F), C067(H06A,H06B,H06C),
 C8(H8A,H8B,H8C)
;
_olex2_submission_special_instructions 'No special instructions were received'

loop_
_space_group_symop_operation_xyz
'x, y, z'
'-x+1/2, y+1/2, -z+1/2'
'-x, -y, -z'
'x-1/2, -y-1/2, z-1/2'

loop_
_atom_site_label
_atom_site_type_symbol
_atom_site_fract_x
_atom_site_fract_y
_atom_site_fract_z
_atom_site_U_iso_or_equiv
_atom_site_adp_type
_atom_site_occupancy
_atom_site_site_symmetry_order
_atom_site_calc_flag
_atom_site_refinement_flags_posn
_atom_site_refinement_flags_adp
_atom_site_refinement_flags_occupancy
_atom_site_disorder_assembly
_atom_site_disorder_group
Co01 Co 0.58588(3) 0.25986(2) 0.56049(2) 0.01450(14) Uani 1 1 d . . . . .
Co02 Co 0.58515(3) 0.22384(2) 0.31712(2) 0.01669(14) Uani 1 1 d . . . . .
Co03 Co 0.59361(3) 0.26894(2) 0.81571(2) 0.01848(15) Uani 1 1 d . . . . .
Co04 Co 0.09085(4) 0.26739(2) 0.55945(2) 0.02251(16) Uani 1 1 d . . . . .
Cl05 Cl 0.81989(7) 0.05447(5) 0.33262(4) 0.0319(3) Uani 1 1 d . . . . .
Cl06 Cl 0.58912(8) 0.12294(5) 0.45047(4) 0.0356(3) Uani 1 1 d . . . . .
Cl07 Cl 0.57726(10) 0.42629(5) 0.42245(4) 0.0404(4) Uani 1 1 d . . . . .
Cl08 Cl 0.33831(8) 0.07552(5) 0.54793(4) 0.0417(4) Uani 1 1 d . . . . .
Cl09 Cl 0.67417(8) -0.04736(5) 0.64789(4) 0.0404(3) Uani 1 1 d . . . . .
Cl0A Cl 0.34598(9) 0.38454(5) 0.55953(4) 0.0402(3) Uani 1 1 d . . . . .
Cl0B Cl 0.17782(10) 0.11294(5) 0.66848(4) 0.0448(4) Uani 1 1 d . . . . .
Cl0C Cl 0.60963(10) 0.14187(6) 0.66543(5) 0.0507(4) Uani 1 1 d . . . . .
Cl0D Cl 1.08095(9) 0.14347(7) 0.44693(5) 0.0563(5) Uani 1 1 d . . . . .
Cl0E Cl 0.84347(8) 0.08620(7) 0.54480(6) 0.0633(6) Uani 1 1 d . . . . .
Cl0F Cl 0.59692(13) 0.44189(7) 0.67968(6) 0.0715(6) Uani 1 1 d . . . . .
Cl0G Cl 0.86402(12) 0.17197(7) 0.71894(7) 0.0721(6) Uani 1 1 d . . . . .
N00H N 0.5853(2) 0.32378(13) 0.55711(10) 0.0153(8) Uani 1 1 d . . . . .
N00J N 0.6953(2) 0.24788(13) 0.57983(10) 0.0191(8) Uani 1 1 d . . . . .
N00K N 0.6266(2) 0.26756(13) 0.50466(11) 0.0175(8) Uani 1 1 d . . . . .
N00L N 0.5817(2) 0.16045(13) 0.32833(10) 0.0169(8) Uani 1 1 d . . . . .
N00M N 0.5855(2) 0.19590(13) 0.56111(10) 0.0149(8) Uani 1 1 d . . . . .
N00N N 0.4772(2) 0.24829(13) 0.54128(10) 0.0178(8) Uani 1 1 d . . . . .
N00O N 0.6255(2) 0.22371(14) 0.26241(11) 0.0205(8) Uani 1 1 d . . . . .
N00P N 0.5470(2) 0.27682(13) 0.61566(11) 0.0194(8) Uani 1 1 d . . . . .
N00Q N 0.6954(2) 0.21352(13) 0.34158(10) 0.0178(8) Uani 1 1 d . . . . .
N00R N 0.0907(2) 0.20352(15) 0.55875(11) 0.0209(9) Uani 1 1 d . . . . .
N00S N 0.5435(2) 0.24499(13) 0.36820(11) 0.0190(8) Uani 1 1 d . . . . .
N00T N 0.5871(2) 0.28567(13) 0.30804(10) 0.0189(8) Uani 1 1 d . . . . .
N00U N 0.5806(2) 0.33086(14) 0.83110(11) 0.0198(8) Uani 1 1 d . . . . .
N00V N 0.5573(2) 0.23766(15) 0.86299(11) 0.0232(9) Uani 1 1 d . . . . .
N00W N 0.6324(2) 0.28089(14) 0.76269(11) 0.0215(9) Uani 1 1 d . . . . .
N00X N 0.7012(2) 0.28275(14) 0.84236(11) 0.0210(9) Uani 1 1 d . . . . .
N00Y N 0.6151(2) 0.20956(14) 0.80126(11) 0.0219(9) Uani 1 1 d . . . . .
N00Z N 0.1972(2) 0.25519(15) 0.58269(11) 0.0233(9) Uani 1 1 d . . . . .
N010 N 0.4759(2) 0.20790(14) 0.29591(10) 0.0203(8) Uani 1 1 d . . . . .
N011 N 0.0453(2) 0.27854(15) 0.61429(12) 0.0252(9) Uani 1 1 d . . . . .
N012 N 0.4793(2) 0.28155(14) 0.79603(11) 0.0206(8) Uani 1 1 d . . . . .
N013 N 0.0971(2) 0.33146(15) 0.56187(11) 0.0240(9) Uani 1 1 d . . . . .
N014 N 0.1372(2) 0.28031(15) 0.50559(12) 0.0256(9) Uani 1 1 d . . . . .
N016 N 0.5800(3) -0.07436(14) 0.35540(12) 0.0282(10) Uani 1 1 d . . . . .
N017 N -0.0142(2) 0.25610(15) 0.53508(11) 0.0246(9) Uani 1 1 d . . . . .
C018 C 0.4616(3) 0.20311(16) 0.53676(12) 0.0183(9) Uani 1 1 d . . . . .
N019 N 0.5989(3) -0.04140(14) 0.55325(13) 0.0298(10) Uani 1 1 d . . . . .
C01A C 0.5241(2) 0.17332(15) 0.54802(12) 0.0156(9) Uani 1 1 d . . . . .
C01B C 0.4578(3) 0.32478(16) 0.80285(13) 0.0192(10) Uani 1 1 d . . . . .
C01C C 0.6405(3) 0.13988(16) 0.34627(12) 0.0187(10) Uani 1 1 d . . . . .
C01D C 0.6352(3) 0.31165(15) 0.49450(13) 0.0187(9) Uani 1 1 d . . . . .
C01E C 0.7102(3) 0.20361(17) 0.58413(13) 0.0210(10) Uani 1 1 d . . . . .
C01F C 0.3867(3) 0.34049(18) 0.79217(13) 0.0224(10) Uani 1 1 d . . . . .
H01F H 0.371783 0.370664 0.797955 0.027 Uiso 1 1 calc R U . . .
C01G C 0.6397(3) 0.09422(16) 0.35361(13) 0.0199(10) Uani 1 1 d . . . . .
H01G H 0.681565 0.080310 0.366358 0.024 Uiso 1 1 calc R U . . .
C01H C 0.5336(3) 0.32156(16) 0.62007(13) 0.0181(9) Uani 1 1 d . . . . .
N01I N 0.5506(3) 0.56666(16) 0.85611(14) 0.0359(11) Uani 1 1 d . . . . .
C01J C 0.6488(3) 0.17353(16) 0.57129(13) 0.0196(10) Uani 1 1 d . . . . .
C01K C 0.4583(3) 0.16352(17) 0.30091(13) 0.0209(10) Uani 1 1 d . . . . .
N01L N 0.0888(3) -0.03384(17) 0.56684(14) 0.0368(11) Uani 1 1 d . . . . .
C01M C 0.6100(3) 0.34429(16) 0.52449(13) 0.0200(10) Uani 1 1 d . . . . .
C01N C 0.5597(3) 0.34936(16) 0.58662(13) 0.0187(9) Uani 1 1 d . . . . .
C01O C 0.7041(2) 0.17088(15) 0.35563(12) 0.0164(9) Uani 1 1 d . . . . .
N01P N 0.6028(3) 0.56020(15) 0.54379(14) 0.0372(12) Uani 1 1 d . . . . .
C01Q C 0.5271(3) 0.24819(18) 0.64434(14) 0.0236(10) Uani 1 1 d . . . . .
H01Q H 0.536835 0.216682 0.641685 0.028 Uiso 1 1 calc R U . . .
C01R C 0.5779(3) 0.06832(16) 0.34243(13) 0.0198(10) Uani 1 1 d . . . . .
C01T C 0.6486(3) 0.23543(16) 0.47961(13) 0.0179(9) Uani 1 1 d . . . . .
H01T H 0.642571 0.204455 0.486483 0.021 Uiso 1 1 calc R U . . .
C01U C 0.6349(3) 0.40027(17) 0.85389(14) 0.0243(10) Uani 1 1 d . . . . .
H01U H 0.676750 0.415872 0.865125 0.029 Uiso 1 1 calc R U . . .
C01V C 0.6653(3) 0.32439(17) 0.45950(14) 0.0259(11) Uani 1 1 d . . . . .
H01V H 0.670643 0.355511 0.452973 0.031 Uiso 1 1 calc R U . . .
C01W C 0.5265(3) 0.02627(17) 0.55185(14) 0.0267(11) Uani 1 1 d . . . . .
H01W H 0.478493 0.040725 0.551556 0.032 Uiso 1 1 calc R U . . .
C01X C 0.5348(3) 0.29071(16) 0.37035(13) 0.0224(10) Uani 1 1 d . . . . .
C01Y C 0.5246(3) 0.12635(16) 0.54519(13) 0.0194(10) Uani 1 1 d . . . . .
H01Y H 0.480711 0.110663 0.536466 0.023 Uiso 1 1 calc R U . . .
C01Z C 0.7485(3) 0.27840(18) 0.58942(13) 0.0250(11) Uani 1 1 d . . . . .
H01Z H 0.738432 0.309713 0.585524 0.030 Uiso 1 1 calc R U . . .
C020 C 0.5316(3) -0.02019(17) 0.55193(15) 0.0284(11) Uani 1 1 d . . . . .
H020 H 0.486651 -0.037762 0.551025 0.034 Uiso 1 1 calc R U . . .
C021 C 0.5190(3) 0.13621(16) 0.31888(13) 0.0194(10) Uani 1 1 d . . . . .
C022 C 0.5156(3) 0.35315(16) 0.82167(13) 0.0191(10) Uani 1 1 d . . . . .
C023 C 0.6525(3) 0.12668(16) 0.56847(13) 0.0193(10) Uani 1 1 d . . . . .
H023 H 0.697666 0.111189 0.575560 0.023 Uiso 1 1 calc R U . . .
C024 C 0.5694(3) 0.42406(17) 0.84368(14) 0.0240(10) Uani 1 1 d . . . . .
C025 C 0.6354(3) 0.26615(16) 0.24749(13) 0.0200(10) Uani 1 1 d . . . . .
C026 C 0.5222(3) 0.21961(17) 0.39835(13) 0.0201(10) Uani 1 1 d . . . . .
H026 H 0.529493 0.187729 0.397388 0.024 Uiso 1 1 calc R U . . .
C027 C 0.5628(3) 0.31510(17) 0.33599(13) 0.0224(10) Uani 1 1 d . . . . .
C028 C 0.0301(3) 0.18125(18) 0.54391(13) 0.0224(10) Uani 1 1 d . . . . .
C029 C 0.5591(3) 0.39589(16) 0.58469(14) 0.0221(10) Uani 1 1 d . . . . .
H029 H 0.540040 0.413147 0.605709 0.027 Uiso 1 1 calc R U . . .
C02A C 0.1552(3) 0.32438(18) 0.50052(15) 0.0257(11) Uani 1 1 d . . . . .
C02B C 0.5160(3) 0.09024(17) 0.32590(14) 0.0224(10) Uani 1 1 d . . . . .
H02B H 0.471720 0.073589 0.319424 0.027 Uiso 1 1 calc R U . . .
C02D C 0.6437(3) 0.18766(18) 0.24082(14) 0.0249(11) Uani 1 1 d . . . . .
H02D H 0.636590 0.158098 0.251099 0.030 Uiso 1 1 calc R U . . .
C02E C 0.6118(3) 0.39028(16) 0.52094(14) 0.0242(11) Uani 1 1 d . . . . .
H02E H 0.629944 0.403824 0.497806 0.029 Uiso 1 1 calc R U . . .
C02F C 0.6390(3) 0.35380(17) 0.84760(13) 0.0211(10) Uani 1 1 d . . . . .
C02G C 0.6795(3) 0.24599(17) 0.44433(13) 0.0212(10) Uani 1 1 d . . . . .
H02G H 0.694929 0.222579 0.427219 0.025 Uiso 1 1 calc R U . . .
C02H C 0.7056(3) 0.32521(18) 0.85638(13) 0.0229(10) Uani 1 1 d . . . . .
C02I C 0.7672(3) 0.15839(17) 0.37694(14) 0.0229(10) Uani 1 1 d . . . . .
H02I H 0.771636 0.128484 0.386936 0.028 Uiso 1 1 calc R U . . .
C02J C 0.5087(3) 0.39917(17) 0.82786(14) 0.0224(10) Uani 1 1 d . . . . .
H02J H 0.462773 0.414121 0.821389 0.027 Uiso 1 1 calc R U . . .
C02K C 0.4245(3) 0.27859(17) 0.53191(13) 0.0222(10) Uani 1 1 d . . . . .
H02K H 0.434926 0.309866 0.535748 0.027 Uiso 1 1 calc R U . . .
C02L C 0.0178(3) 0.24841(18) 0.63951(14) 0.0256(11) Uani 1 1 d . . . . .
H02L H 0.023300 0.217019 0.634071 0.031 Uiso 1 1 calc R U . . .
C02M C 0.5133(3) -0.05246(18) 0.35508(15) 0.0287(11) Uani 1 1 d . . . . .
H02M H 0.467762 -0.069182 0.357667 0.034 Uiso 1 1 calc R U . . .
C02N C 0.3923(3) 0.18871(18) 0.52206(13) 0.0244(11) Uani 1 1 d . . . . .
H02N H 0.381805 0.157270 0.519408 0.029 Uiso 1 1 calc R U . . .
C02O C 0.0280(3) 0.13401(18) 0.54345(13) 0.0227(10) Uani 1 1 d . . . . .
H02O H -0.014292 0.118468 0.532680 0.027 Uiso 1 1 calc R U . . .
C02P C 0.5898(3) 0.10236(16) 0.55520(13) 0.0205(10) Uani 1 1 d . . . . .
C02Q C 0.0389(3) 0.32329(19) 0.62278(15) 0.0279(11) Uani 1 1 d . . . . .
C02R C 0.7512(3) 0.24341(17) 0.34764(13) 0.0224(10) Uani 1 1 d . . . . .
H02R H 0.745930 0.273142 0.337361 0.027 Uiso 1 1 calc R U . . .
C02S C 0.6599(3) 0.24334(18) 0.74453(13) 0.0244(11) Uani 1 1 d . . . . .
C02T C 0.6129(3) 0.30210(17) 0.27407(13) 0.0228(10) Uani 1 1 d . . . . .
C02U C 0.5245(3) 0.25676(19) 0.89431(13) 0.0241(11) Uani 1 1 d . . . . .
H02U H 0.519805 0.288804 0.895561 0.029 Uiso 1 1 calc R U . . .
C02V C -0.0296(3) 0.21114(18) 0.52951(13) 0.0216(10) Uani 1 1 d . . . . .
C02W C 0.1344(3) 0.35403(19) 0.53323(15) 0.0284(11) Uani 1 1 d . . . . .
C02X C 0.3886(3) 0.1457(2) 0.28969(15) 0.0309(12) Uani 1 1 d . . . . .
H02X H 0.376709 0.114780 0.294093 0.037 Uiso 1 1 calc R U . . .
C02Y C 0.1503(3) 0.18021(19) 0.57352(13) 0.0243(11) Uani 1 1 d . . . . .
C02Z C 0.8160(3) 0.23274(17) 0.36818(14) 0.0250(11) Uani 1 1 d . . . . .
H02Z H 0.854807 0.254652 0.371683 0.030 Uiso 1 1 calc R U . . .
C030 C 0.5646(3) 0.19214(19) 0.86187(14) 0.0277(11) Uani 1 1 d . . . . .
C031 C -0.0959(3) 0.19654(19) 0.51208(14) 0.0262(11) Uani 1 1 d . . . . .
H031 H -0.105505 0.165135 0.508380 0.031 Uiso 1 1 calc R U . . .
C032 C 0.0738(3) 0.35334(19) 0.59375(15) 0.0285(11) Uani 1 1 d . . . . .
C033 C 0.2503(3) 0.28491(18) 0.59389(13) 0.0239(11) Uani 1 1 d . . . . .
H033 H 0.241690 0.316249 0.589257 0.029 Uiso 1 1 calc R U . . .
C034 C 0.1902(3) 0.3402(2) 0.46720(15) 0.0324(12) Uani 1 1 d . . . . .
H034 H 0.201994 0.371369 0.463927 0.039 Uiso 1 1 calc R U . . .
C035 C 0.1511(3) 0.13396(18) 0.57402(14) 0.0245(11) Uani 1 1 d . . . . .
H035 H 0.193575 0.118309 0.584496 0.029 Uiso 1 1 calc R U . . .
C036 C 0.6879(3) 0.29073(17) 0.43396(14) 0.0249(11) Uani 1 1 d . . . . .
H036 H 0.708884 0.298495 0.409570 0.030 Uiso 1 1 calc R U . . .
C037 C 0.4992(3) 0.33938(18) 0.65254(13) 0.0259(11) Uani 1 1 d . . . . .
H037 H 0.490453 0.371032 0.654890 0.031 Uiso 1 1 calc R U . . .
C038 C 0.5866(3) 0.41771(17) 0.55181(14) 0.0252(11) Uani 1 1 d . . . . .
C039 C 0.6347(3) 0.32074(18) 0.74372(14) 0.0255(11) Uani 1 1 d . . . . .
H039 H 0.614669 0.346757 0.756179 0.031 Uiso 1 1 calc R U . . .
C03B C 0.8238(3) 0.18979(18) 0.38363(14) 0.0261(11) Uani 1 1 d . . . . .
H03B H 0.867299 0.181954 0.398586 0.031 Uiso 1 1 calc R U . . .
C03C C 0.3375(3) 0.31098(19) 0.77273(14) 0.0276(11) Uani 1 1 d . . . . .
H03C H 0.288911 0.321016 0.764542 0.033 Uiso 1 1 calc R U . . .
C03D C 0.3558(3) 0.2201(2) 0.26600(15) 0.0311(12) Uani 1 1 d . . . . .
H03D H 0.321351 0.240232 0.253601 0.037 Uiso 1 1 calc R U . . .
C03E C 0.3603(3) 0.26720(19) 0.76557(14) 0.0274(11) Uani 1 1 d . . . . .
H03E H 0.327796 0.246616 0.752321 0.033 Uiso 1 1 calc R U . . .
C03F C 0.4256(3) 0.23520(17) 0.27856(13) 0.0233(10) Uani 1 1 d . . . . .
H03F H 0.438394 0.266151 0.274755 0.028 Uiso 1 1 calc R U . . .
C03G C 0.2102(3) 0.21086(18) 0.58827(14) 0.0233(10) Uani 1 1 d . . . . .
C03H C 0.3540(3) 0.2659(2) 0.51660(15) 0.0303(12) Uani 1 1 d . . . . .
H03H H 0.317429 0.288247 0.509948 0.036 Uiso 1 1 calc R U . . .
C03I C 0.6728(3) 0.19244(19) 0.20387(15) 0.0318(12) Uani 1 1 d . . . . .
H03I H 0.685725 0.166519 0.188982 0.038 Uiso 1 1 calc R U . . .
C03J C 0.5931(3) 0.05209(17) 0.55222(15) 0.0260(11) Uani 1 1 d . . . . .
C03K C 0.6023(3) 0.17547(18) 0.82678(14) 0.0260(11) Uani 1 1 d . . . . .
C03L C 0.3174(3) 0.27195(18) 0.61201(14) 0.0266(11) Uani 1 1 d . . . . .
H03L H 0.354339 0.293667 0.619642 0.032 Uiso 1 1 calc R U . . .
C03M C 0.6461(3) -0.00561(18) 0.34760(15) 0.0268(11) Uani 1 1 d . . . . .
H03M H 0.692593 0.010074 0.344631 0.032 Uiso 1 1 calc R U . . .
C03N C 0.6514(3) 0.20212(18) 0.76770(13) 0.0255(11) Uani 1 1 d . . . . .
C03O C 0.4317(3) 0.25360(17) 0.77803(13) 0.0224(10) Uani 1 1 d . . . . .
H03O H 0.446985 0.223203 0.773517 0.027 Uiso 1 1 calc R U . . .
C03P C 0.6645(3) 0.3259(2) 0.70748(15) 0.0313(12) Uani 1 1 d . . . . .
H03P H 0.665736 0.354638 0.695127 0.038 Uiso 1 1 calc R U . . .
C03Q C 0.5654(3) 0.36117(18) 0.33063(14) 0.0303(12) Uani 1 1 d . . . . .
H03Q H 0.548334 0.381058 0.350387 0.036 Uiso 1 1 calc R U . . .
C03R C 0.3387(3) 0.2206(2) 0.51133(15) 0.0306(12) Uani 1 1 d . . . . .
H03R H 0.291710 0.211273 0.500403 0.037 Uiso 1 1 calc R U . . .
C03S C 0.5927(3) 0.48889(18) 0.51302(16) 0.0304(12) Uani 1 1 d . . . . .
H03S H 0.589634 0.471594 0.489773 0.036 Uiso 1 1 calc R U . . .
C03T C 0.5778(3) 0.01873(17) 0.34760(14) 0.0239(10) Uani 1 1 d . . . . .
C03U C 0.5914(3) 0.46731(17) 0.54927(15) 0.0284(12) Uani 1 1 d . . . . .
C03V C 0.5632(3) 0.47413(18) 0.84881(14) 0.0274(11) Uani 1 1 d . . . . .
C03W C 0.4896(3) 0.23868(17) 0.43105(13) 0.0223(10) Uani 1 1 d . . . . .
H03W H 0.474691 0.219965 0.452075 0.027 Uiso 1 1 calc R U . . .
C03X C 0.5040(3) 0.31172(18) 0.40220(14) 0.0301(12) Uani 1 1 d . . . . .
H03X H 0.499766 0.343792 0.403363 0.036 Uiso 1 1 calc R U . . .
C03Y C 0.0897(3) 0.10959(18) 0.55921(14) 0.0248(11) Uani 1 1 d . . . . .
C040 C 0.7598(3) 0.25456(18) 0.84832(13) 0.0231(10) Uani 1 1 d . . . . .
H040 H 0.757351 0.224668 0.838115 0.028 Uiso 1 1 calc R U . . .
C041 C 0.1533(3) 0.2507(2) 0.47801(14) 0.0289(12) Uani 1 1 d . . . . .
H041 H 0.139770 0.219866 0.481632 0.035 Uiso 1 1 calc R U . . .
C042 C 0.6156(3) 0.34842(17) 0.26735(14) 0.0265(11) Uani 1 1 d . . . . .
H042 H 0.632823 0.359617 0.243132 0.032 Uiso 1 1 calc R U . . .
C043 C 0.6826(3) 0.2351(2) 0.18915(15) 0.0324(13) Uani 1 1 d . . . . .
H043 H 0.702898 0.238918 0.163934 0.039 Uiso 1 1 calc R U . . .
C044 C 0.2747(3) 0.1950(2) 0.60642(17) 0.0342(13) Uani 1 1 d . . . . .
H044 H 0.282366 0.163533 0.610617 0.041 Uiso 1 1 calc R U . . .
N045 N 0.6034(4) 0.52111(17) 0.27986(15) 0.0556(17) Uani 1 1 d . . . . .
C046 C 0.4791(3) 0.28457(18) 0.43276(14) 0.0288(12) Uani 1 1 d . . . . .
H046 H 0.455092 0.297861 0.454519 0.035 Uiso 1 1 calc R U . . .
C047 C 0.6631(3) 0.27242(19) 0.21074(14) 0.0284(11) Uani 1 1 d . . . . .
H047 H 0.668630 0.302086 0.200410 0.034 Uiso 1 1 calc R U . . .
C048 C 0.5104(3) -0.00634(17) 0.35105(15) 0.0263(11) Uani 1 1 d . . . . .
H048 H 0.463047 0.008767 0.350569 0.032 Uiso 1 1 calc R U . . .
C049 C 0.6927(3) 0.2877(2) 0.68947(15) 0.0339(13) Uani 1 1 d . . . . .
H049 H 0.713948 0.290209 0.664334 0.041 Uiso 1 1 calc R U . . .
C04A C 0.7676(3) 0.3407(2) 0.87772(17) 0.0339(13) Uani 1 1 d . . . . .
H04D H 0.769419 0.370739 0.887618 0.041 Uiso 1 1 calc R U . . .
C04B C 0.4978(3) 0.2308(2) 0.92437(15) 0.0340(13) Uani 1 1 d . . . . .
H04E H 0.475219 0.244998 0.946118 0.041 Uiso 1 1 calc R U . . .
C04C C 0.6905(3) 0.2458(2) 0.70749(15) 0.0325(12) Uani 1 1 d . . . . .
H04F H 0.709365 0.219479 0.694976 0.039 Uiso 1 1 calc R U . . .
N04D N 0.7359(4) -0.00911(19) 0.75550(17) 0.0593(17) Uani 1 1 d . U . . .
C04E C -0.1487(3) 0.2291(2) 0.49999(16) 0.0334(13) Uani 1 1 d . . . . .
H04H H -0.194676 0.219983 0.487796 0.040 Uiso 1 1 calc R U . . .
C04G C 0.5374(3) 0.1643(2) 0.89115(16) 0.0374(13) Uani 1 1 d . . . . .
H04G H 0.541834 0.132252 0.889365 0.045 Uiso 1 1 calc R U . . .
C04I C 0.6032(4) -0.09087(18) 0.55764(18) 0.0377(14) Uani 1 1 d . . . . .
H04A H 0.608536 -0.098539 0.585228 0.057 Uiso 1 1 calc R U . . .
H04B H 0.646993 -0.102372 0.543501 0.057 Uiso 1 1 calc R U . . .
H04C H 0.557011 -0.104691 0.547101 0.057 Uiso 1 1 calc R U . . .
C04J C 0.4925(3) 0.2642(2) 0.67785(14) 0.0306(12) Uani 1 1 d . . . . .
H04J H 0.479023 0.243737 0.697919 0.037 Uiso 1 1 calc R U . . .
C04K C 0.0228(3) 0.0339(2) 0.55549(18) 0.0375(14) Uani 1 1 d . . . . .
H04K H -0.023490 0.048628 0.549315 0.045 Uiso 1 1 calc R U . . .
C04L C -0.0190(3) 0.2614(2) 0.67370(15) 0.0342(13) Uani 1 1 d . . . . .
H04L H -0.038345 0.239286 0.691008 0.041 Uiso 1 1 calc R U . . .
C04M C 0.0903(4) -0.0838(2) 0.5713(2) 0.0425(15) Uani 1 1 d . . . . .
H04I H 0.096079 -0.091503 0.598878 0.064 Uiso 1 1 calc R U . . .
H04M H 0.132914 -0.096251 0.556827 0.064 Uiso 1 1 calc R U . . .
H04O H 0.042997 -0.096631 0.561201 0.064 Uiso 1 1 calc R U . . .
C04N C 0.3367(3) 0.1748(2) 0.27175(16) 0.0343(13) Uani 1 1 d . . . . .
H04N H 0.288663 0.163793 0.263543 0.041 Uiso 1 1 calc R U . . .
C04O C 0.5932(3) 0.37846(18) 0.29617(14) 0.0291(12) Uani 1 1 d . . . . .
C04P C 0.0029(3) 0.3384(2) 0.65576(15) 0.0337(13) Uani 1 1 d . . . . .
H04P H -0.001902 0.369984 0.660754 0.040 Uiso 1 1 calc R U . . .
C04Q C -0.1339(3) 0.2744(2) 0.50580(15) 0.0334(13) Uani 1 1 d . . . . .
H04Q H -0.169454 0.296754 0.497813 0.040 Uiso 1 1 calc R U . . .
C04R C -0.0658(3) 0.28706(19) 0.52365(14) 0.0302(12) Uani 1 1 d . . . . .
H04R H -0.055599 0.318316 0.527820 0.036 Uiso 1 1 calc R U . . .
C04S C 0.8235(3) 0.2679(2) 0.86890(16) 0.0334(13) Uani 1 1 d . . . . .
H04S H 0.864526 0.247475 0.872513 0.040 Uiso 1 1 calc R U . . .
C04T C 0.4779(3) 0.3094(2) 0.68172(14) 0.0324(13) Uani 1 1 d . . . . .
H04T H 0.453336 0.320395 0.704231 0.039 Uiso 1 1 calc R U . . .
C04U C 0.2075(3) 0.3078(2) 0.43849(16) 0.0393(15) Uani 1 1 d . . . . .
H04U H 0.231877 0.316934 0.415314 0.047 Uiso 1 1 calc R U . . .
C04V C 0.0874(3) 0.3986(2) 0.59879(18) 0.0375(13) Uani 1 1 d . . . . .
H04V H 0.068987 0.413822 0.621088 0.045 Uiso 1 1 calc R U . . .
C04W C 0.0242(3) -0.0122(2) 0.55886(19) 0.0428(15) Uani 1 1 d . . . . .
H04W H -0.021164 -0.029004 0.555493 0.051 Uiso 1 1 calc R U . . .
C04X C 0.0885(3) 0.05981(19) 0.56099(16) 0.0323(12) Uani 1 1 d . . . . .
C050 C 0.6777(3) 0.1594(2) 0.75832(15) 0.0328(12) Uani 1 1 d . . . . .
H050 H 0.704063 0.154286 0.734832 0.039 Uiso 1 1 calc R U . . .
C051 C 0.1515(3) 0.3997(2) 0.53773(17) 0.0355(13) Uani 1 1 d . . . . .
H051 H 0.178713 0.415279 0.518195 0.043 Uiso 1 1 calc R U . . .
C052 C 0.5984(3) 0.53506(18) 0.51142(16) 0.0324(12) Uani 1 1 d . . . . .
H052 H 0.599254 0.549641 0.486821 0.039 Uiso 1 1 calc R U . . .
C053 C 0.3281(3) 0.2267(2) 0.61839(17) 0.0355(13) Uani 1 1 d . . . . .
H053 H 0.372884 0.216709 0.631228 0.043 Uiso 1 1 calc R U . . .
C054 C 0.6461(3) -0.05165(18) 0.35184(15) 0.0300(12) Uani 1 1 d . . . . .
H054 H 0.692543 -0.067799 0.352300 0.036 Uiso 1 1 calc R U . . .
C055 C 0.6262(3) 0.5004(2) 0.85794(16) 0.0358(13) Uani 1 1 d . . . . .
H055 H 0.674267 0.486690 0.861656 0.043 Uiso 1 1 calc R U . . .
C056 C 0.6644(3) 0.1237(2) 0.78430(16) 0.0356(13) Uani 1 1 d . . . . .
C057 C 0.8175(3) 0.2655(2) 0.60478(17) 0.0366(13) Uani 1 1 d . . . . .
H057 H 0.854637 0.287510 0.611380 0.044 Uiso 1 1 calc R U . . .
C058 C 0.6269(3) 0.13208(19) 0.81884(17) 0.0352(13) Uani 1 1 d . . . . .
H058 H 0.618244 0.108218 0.836784 0.042 Uiso 1 1 calc R U . . .
C059 C 0.5967(4) 0.49410(19) 0.58241(17) 0.0390(14) Uani 1 1 d . . . . .
H059 H 0.596283 0.480310 0.607345 0.047 Uiso 1 1 calc R U . . .
C05A C 0.5981(4) 0.4282(2) 0.29043(15) 0.0375(14) Uani 1 1 d . . . . .
C05B C 0.5038(3) 0.1843(2) 0.92300(17) 0.0401(14) Uani 1 1 d . . . . .
H05J H 0.485158 0.166213 0.943606 0.048 Uiso 1 1 calc R U . . .
C05C C 0.8268(3) 0.3106(2) 0.88399(18) 0.0394(14) Uani 1 1 d . . . . .
H05K H 0.869709 0.319827 0.898821 0.047 Uiso 1 1 calc R U . . .
C05D C 0.7785(3) 0.1882(2) 0.5993(2) 0.0467(16) Uani 1 1 d . . . . .
H05D H 0.788493 0.156712 0.601888 0.056 Uiso 1 1 calc R U . . .
C05E C 0.6027(4) 0.61012(18) 0.54071(18) 0.0468(17) Uani 1 1 d . . . . .
H05A H 0.624414 0.619136 0.515809 0.070 Uiso 1 1 calc R U . . .
H05B H 0.632974 0.623010 0.562016 0.070 Uiso 1 1 calc R U . . .
H05C H 0.550740 0.621351 0.542275 0.070 Uiso 1 1 calc R U . . .
C05F C 0.6615(3) 0.02902(19) 0.5523(2) 0.0427(15) Uani 1 1 d . . . . .
H05F H 0.707574 0.045537 0.551852 0.051 Uiso 1 1 calc R U . . .
C05G C 0.5818(3) -0.12384(19) 0.36208(18) 0.0381(14) Uani 1 1 d . . . . .
H05E H 0.601531 -0.130006 0.388263 0.057 Uiso 1 1 calc R U . . .
H05G H 0.614526 -0.138181 0.342868 0.057 Uiso 1 1 calc R U . . .
H05H H 0.530555 -0.136148 0.359545 0.057 Uiso 1 1 calc R U . . .
C05H C 0.6903(4) 0.0773(2) 0.77427(18) 0.0463(16) Uani 1 1 d . U . . .
C05I C 0.6629(4) -0.0173(2) 0.5529(2) 0.0470(16) Uani 1 1 d . . . . .
H05I H 0.710119 -0.032595 0.553155 0.056 Uiso 1 1 calc R U . . .
C05J C 0.4891(3) 0.5426(2) 0.84713(18) 0.0380(13) Uani 1 1 d . . . . .
H05L H 0.442044 0.557337 0.842928 0.046 Uiso 1 1 calc R U . . .
C05K C 0.4945(3) 0.49637(19) 0.84402(17) 0.0356(13) Uani 1 1 d . . . . .
H05M H 0.450276 0.479182 0.838478 0.043 Uiso 1 1 calc R U . . .
C05L C 0.1891(3) 0.2631(2) 0.44406(16) 0.0394(14) Uani 1 1 d . . . . .
H05V H 0.200672 0.240998 0.424949 0.047 Uiso 1 1 calc R U . . .
C05M C -0.0261(3) 0.3068(2) 0.68147(16) 0.0363(13) Uani 1 1 d . . . . .
H05W H -0.050890 0.316521 0.704352 0.044 Uiso 1 1 calc R U . . .
C05N C 0.6178(3) 0.5469(2) 0.86153(18) 0.0393(14) Uani 1 1 d . . . . .
H05N H 0.660505 0.564996 0.867959 0.047 Uiso 1 1 calc R U . . .
C05O C 0.6198(4) 0.4472(2) 0.25499(17) 0.0493(18) Uani 1 1 d . . . . .
H05O H 0.632653 0.428146 0.233820 0.059 Uiso 1 1 calc R U . . .
C05P C 0.6026(4) 0.5399(2) 0.57936(17) 0.0466(17) Uani 1 1 d . . . . .
H05P H 0.606637 0.557907 0.602180 0.056 Uiso 1 1 calc R U . . .
C05Q C 0.8315(4) 0.2201(2) 0.6104(2) 0.056(2) Uani 1 1 d . . . . .
H05Q H 0.877903 0.210634 0.621928 0.067 Uiso 1 1 calc R U . . .
C05R C 0.5445(4) 0.61677(19) 0.8603(2) 0.0436(15) Uani 1 1 d . . . . .
H05R H 0.571664 0.631550 0.839082 0.065 Uiso 1 1 calc R U . . .
H05S H 0.566581 0.626078 0.885230 0.065 Uiso 1 1 calc R U . . .
H05T H 0.491151 0.625657 0.859171 0.065 Uiso 1 1 calc R U . . .
C05U C 0.6224(5) 0.4930(2) 0.25099(18) 0.055(2) Uani 1 1 d . . . . .
H05U H 0.638273 0.505532 0.226983 0.066 Uiso 1 1 calc R U . . .
C05V C 0.1287(4) 0.4225(2) 0.5708(2) 0.0537(15) Uani 1 1 d . U . . .
C05X C 0.1543(3) 0.0353(2) 0.5689(2) 0.060(2) Uani 1 1 d . . . . .
H05X H 0.200630 0.051082 0.572407 0.072 Uiso 1 1 calc R U . . .
C05Y C 0.1533(4) -0.0109(2) 0.5716(3) 0.064(2) Uani 1 1 d . . . . .
H05Y H 0.198922 -0.026791 0.577018 0.077 Uiso 1 1 calc R U . . .
C05Z C 0.1486(5) 0.4707(2) 0.5773(3) 0.0686(14) Uani 1 1 d . U . . .
C060 C 0.5826(5) 0.4587(2) 0.32001(18) 0.059(2) Uani 1 1 d . . . . .
H060 H 0.571217 0.447464 0.345147 0.071 Uiso 1 1 calc R U . . .
C061 C 0.7096(4) 0.0461(2) 0.8032(2) 0.0542(18) Uani 1 1 d . U . . .
H061 H 0.707253 0.054349 0.829820 0.065 Uiso 1 1 calc R U . . .
C064 C 0.7579(5) -0.0559(2) 0.7449(2) 0.071(3) Uani 1 1 d . U . . .
H06D H 0.811972 -0.060121 0.750201 0.106 Uiso 1 1 calc R U . . .
H06E H 0.747518 -0.060894 0.717240 0.106 Uiso 1 1 calc R U . . .
H06F H 0.728851 -0.077525 0.760330 0.106 Uiso 1 1 calc R U . . .
C066 C 0.7322(5) 0.0028(2) 0.7926(2) 0.064(2) Uani 1 1 d . U . . .
H066 H 0.745263 -0.018617 0.812189 0.077 Uiso 1 1 calc R U . . .
C067 C 0.6017(6) 0.5704(2) 0.2734(2) 0.074(3) Uani 1 1 d . . . . .
H06A H 0.647822 0.579817 0.260106 0.111 Uiso 1 1 calc R U . . .
H06B H 0.598463 0.586097 0.298403 0.111 Uiso 1 1 calc R U . . .
H06C H 0.557554 0.578254 0.257262 0.111 Uiso 1 1 calc R U . . .
C068 C 0.5832(6) 0.5044(2) 0.31377(19) 0.072(3) Uani 1 1 d . . . . .
H068 H 0.568929 0.524353 0.334049 0.086 Uiso 1 1 calc R U . . .
N069 N 0.1921(5) 0.5569(2) 0.5950(3) 0.0989(17) Uani 1 1 d . U . . .
C06C C 0.0998(5) 0.4993(3) 0.5956(3) 0.0802(16) Uani 1 1 d . U . . .
H06G H 0.051920 0.488473 0.603748 0.096 Uiso 1 1 calc R U . . .
C06F C 0.2179(5) 0.4867(3) 0.5671(3) 0.0788(16) Uani 1 1 d . U . . .
H06H H 0.251467 0.467555 0.553377 0.095 Uiso 1 1 calc R U . . .
C06J C 0.2398(5) 0.5300(3) 0.5764(3) 0.0905(17) Uani 1 1 d . U . . .
H06J H 0.288621 0.540564 0.569683 0.109 Uiso 1 1 calc R U . . .
C06K C 0.6958(7) 0.0643(3) 0.7370(2) 0.105(3) Uani 1 1 d . U . . .
H06K H 0.682469 0.084665 0.716657 0.127 Uiso 1 1 calc R U . . .
C06N C 0.1197(6) 0.5435(3) 0.6023(3) 0.0931(18) Uani 1 1 d . U . . .
H06N H 0.083781 0.564513 0.611871 0.112 Uiso 1 1 calc R U . . .
C06O C 0.7212(8) 0.0205(3) 0.7281(3) 0.114(4) Uani 1 1 d . U . . .
H06O H 0.727933 0.012196 0.701677 0.137 Uiso 1 1 calc R U . . .
C8 C 0.2132(7) 0.6055(4) 0.6013(4) 0.128(3) Uani 1 1 d . U . . .
H8A H 0.267071 0.607586 0.608009 0.192 Uiso 1 1 calc R U . . .
H8B H 0.183253 0.618097 0.622465 0.192 Uiso 1 1 calc R U . . .
H8C H 0.203213 0.622761 0.577414 0.192 Uiso 1 1 calc R U . . .
Cl1 Cl -0.2389(3) 0.13864(16) 0.47526(13) 0.1501(14) Uani 1 1 d . . . . .
Cl2 Cl 0.2992(2) 0.15494(12) 0.80450(11) 0.1276(11) Uani 1 1 d . . . . .
Cl3 Cl 1.2457(3) 0.1391(2) 0.48508(17) 0.195(2) Uani 1 1 d . . . . .
Cl4 Cl 0.5757(3) 0.53240(19) 0.39864(16) 0.1868(19) Uani 1 1 d . . . . .

loop_
_atom_site_aniso_label
_atom_site_aniso_U_11
_atom_site_aniso_U_22
_atom_site_aniso_U_33
_atom_site_aniso_U_23
_atom_site_aniso_U_13
_atom_site_aniso_U_12
Co01 0.0146(3) 0.0155(3) 0.0134(3) -0.0001(2) -0.0008(2) 0.0004(2)
Co02 0.0165(3) 0.0193(3) 0.0142(3) -0.0007(2) -0.0009(2) 0.0028(3)
Co03 0.0156(3) 0.0224(3) 0.0174(3) 0.0014(2) -0.0015(2) 0.0006(3)
Co04 0.0142(3) 0.0364(4) 0.0168(3) 0.0040(3) -0.0014(2) -0.0040(3)
Cl05 0.0227(6) 0.0291(7) 0.0440(7) -0.0096(6) 0.0077(5) -0.0042(5)
Cl06 0.0423(8) 0.0345(7) 0.0301(7) -0.0012(5) -0.0014(6) -0.0068(6)
Cl07 0.0665(10) 0.0242(7) 0.0305(7) -0.0015(5) -0.0083(7) 0.0049(7)
Cl08 0.0268(7) 0.0452(9) 0.0529(9) 0.0131(7) -0.0063(6) -0.0153(6)
Cl09 0.0253(7) 0.0420(8) 0.0540(9) -0.0066(7) -0.0008(6) -0.0009(6)
Cl0A 0.0515(9) 0.0257(7) 0.0437(8) 0.0028(6) 0.0112(7) -0.0019(6)
Cl0B 0.0684(11) 0.0321(8) 0.0343(7) -0.0016(6) 0.0116(7) -0.0032(7)
Cl0C 0.0602(11) 0.0359(9) 0.0559(10) -0.0008(7) -0.0082(8) -0.0083(8)
Cl0D 0.0390(9) 0.0893(14) 0.0405(9) -0.0003(8) -0.0016(7) -0.0126(9)
Cl0E 0.0183(7) 0.0816(14) 0.0900(13) 0.0546(11) -0.0059(7) -0.0085(8)
Cl0F 0.0906(15) 0.0583(12) 0.0649(12) -0.0112(9) -0.0245(11) -0.0031(11)
Cl0G 0.0633(12) 0.0638(13) 0.0898(14) -0.0191(11) 0.0244(11) -0.0096(10)
N00H 0.0168(19) 0.0146(19) 0.0145(18) -0.0005(14) -0.0002(14) -0.0005(15)
N00J 0.024(2) 0.019(2) 0.0141(18) 0.0027(15) 0.0013(15) 0.0014(17)
N00K 0.0149(19) 0.017(2) 0.0204(19) -0.0013(15) -0.0031(15) 0.0034(15)
N00L 0.0146(19) 0.018(2) 0.0183(19) -0.0003(15) -0.0026(15) 0.0025(15)
N00M 0.0155(19) 0.0166(19) 0.0126(17) 0.0027(14) -0.0017(14) 0.0003(15)
N00N 0.021(2) 0.017(2) 0.0159(18) 0.0011(15) 0.0036(15) 0.0003(16)
N00O 0.018(2) 0.019(2) 0.024(2) -0.0012(16) -0.0028(16) 0.0033(16)
N00P 0.019(2) 0.020(2) 0.0194(19) 0.0009(15) -0.0019(16) -0.0040(16)
N00Q 0.023(2) 0.017(2) 0.0134(18) -0.0021(14) 0.0025(15) 0.0023(16)
N00R 0.014(2) 0.031(2) 0.0171(19) 0.0038(16) -0.0016(15) -0.0021(17)
N00S 0.017(2) 0.021(2) 0.0193(19) -0.0031(16) -0.0012(15) 0.0015(16)
N00T 0.024(2) 0.018(2) 0.0153(18) -0.0002(15) -0.0007(16) 0.0001(17)
N00U 0.0144(19) 0.024(2) 0.021(2) 0.0027(16) -0.0037(15) 0.0008(16)
N00V 0.015(2) 0.029(2) 0.026(2) 0.0031(17) -0.0011(16) -0.0026(17)
N00W 0.0150(19) 0.029(2) 0.021(2) 0.0005(17) -0.0045(16) 0.0008(17)
N00X 0.017(2) 0.029(2) 0.0173(19) 0.0013(16) -0.0008(15) 0.0026(17)
N00Y 0.020(2) 0.022(2) 0.024(2) 0.0003(16) -0.0032(16) 0.0011(17)
N00Z 0.019(2) 0.032(2) 0.019(2) 0.0073(17) -0.0006(16) 0.0011(18)
N010 0.024(2) 0.022(2) 0.0159(19) -0.0001(15) -0.0025(16) 0.0035(17)
N011 0.015(2) 0.029(2) 0.031(2) -0.0024(18) -0.0019(17) -0.0057(18)
N012 0.018(2) 0.024(2) 0.020(2) 0.0026(16) -0.0007(16) 0.0020(17)
N013 0.015(2) 0.034(2) 0.023(2) 0.0081(17) 0.0017(16) -0.0027(18)
N014 0.017(2) 0.035(3) 0.025(2) 0.0078(18) -0.0033(17) -0.0002(18)
N016 0.031(2) 0.019(2) 0.034(2) 0.0008(18) -0.0092(19) -0.0042(19)
N017 0.022(2) 0.032(2) 0.020(2) 0.0030(17) 0.0020(16) -0.0045(19)
C018 0.017(2) 0.024(3) 0.014(2) -0.0001(18) 0.0017(17) 0.0009(19)
N019 0.033(3) 0.014(2) 0.042(3) 0.0010(18) -0.001(2) 0.0006(19)
C01A 0.016(2) 0.019(2) 0.012(2) 0.0017(17) 0.0022(17) 0.0001(18)
C01B 0.020(2) 0.019(2) 0.019(2) 0.0049(18) -0.0003(18) -0.0011(19)
C01C 0.019(2) 0.021(2) 0.016(2) -0.0031(18) 0.0001(18) 0.0008(19)
C01D 0.022(2) 0.013(2) 0.021(2) 0.0014(17) 0.0000(19) 0.0013(19)
C01E 0.017(2) 0.021(3) 0.025(2) 0.0001(19) -0.0030(19) -0.0023(19)
C01F 0.018(2) 0.028(3) 0.022(2) 0.007(2) 0.0009(19) 0.002(2)
C01G 0.015(2) 0.023(3) 0.022(2) -0.0003(19) -0.0057(18) 0.0043(19)
C01H 0.017(2) 0.017(2) 0.020(2) -0.0023(18) -0.0020(18) -0.0017(18)
N01I 0.038(3) 0.030(3) 0.040(3) -0.003(2) 0.013(2) -0.003(2)
C01J 0.014(2) 0.023(3) 0.021(2) 0.0051(19) -0.0009(18) -0.0026(19)
C01K 0.018(2) 0.023(3) 0.022(2) -0.0005(19) -0.0028(18) 0.004(2)
N01L 0.027(3) 0.032(3) 0.051(3) 0.013(2) -0.007(2) -0.006(2)
C01M 0.026(3) 0.017(2) 0.017(2) 0.0008(18) 0.0018(19) 0.004(2)
C01N 0.020(2) 0.019(2) 0.018(2) -0.0023(18) -0.0016(18) -0.0008(19)
C01O 0.015(2) 0.017(2) 0.017(2) -0.0009(17) -0.0003(17) 0.0038(18)
N01P 0.051(3) 0.015(2) 0.046(3) -0.0045(19) 0.020(2) -0.001(2)
C01Q 0.020(2) 0.025(3) 0.025(2) 0.004(2) -0.010(2) -0.004(2)
C01R 0.017(2) 0.021(2) 0.022(2) -0.0021(18) -0.0019(18) 0.0010(19)
C01T 0.016(2) 0.018(2) 0.019(2) -0.0006(18) -0.0023(18) 0.0020(18)
C01U 0.020(2) 0.027(3) 0.026(3) -0.001(2) -0.003(2) -0.004(2)
C01V 0.037(3) 0.018(2) 0.023(2) 0.0007(19) 0.007(2) 0.005(2)
C01W 0.026(3) 0.021(3) 0.033(3) 0.000(2) -0.005(2) -0.003(2)
C01X 0.029(3) 0.019(2) 0.019(2) 0.0019(18) 0.003(2) 0.002(2)
C01Y 0.017(2) 0.020(2) 0.021(2) 0.0013(18) 0.0039(18) -0.0048(19)
C01Z 0.030(3) 0.024(3) 0.021(2) -0.0030(19) -0.001(2) -0.011(2)
C020 0.031(3) 0.017(3) 0.037(3) 0.001(2) -0.007(2) -0.005(2)
C021 0.014(2) 0.021(2) 0.022(2) -0.0026(18) -0.0040(18) -0.0003(19)
C022 0.016(2) 0.024(3) 0.017(2) 0.0041(18) 0.0019(18) 0.0001(19)
C023 0.013(2) 0.016(2) 0.029(2) 0.0060(19) -0.0016(18) 0.0040(18)
C024 0.024(3) 0.022(3) 0.026(3) 0.0011(19) 0.004(2) -0.001(2)
C025 0.021(2) 0.020(2) 0.019(2) 0.0013(18) 0.0018(18) 0.0016(19)
C026 0.014(2) 0.024(3) 0.022(2) 0.0036(19) -0.0046(18) 0.0000(19)
C027 0.028(3) 0.023(3) 0.016(2) -0.0010(18) 0.0064(19) 0.004(2)
C028 0.014(2) 0.035(3) 0.019(2) 0.005(2) -0.0019(18) -0.003(2)
C029 0.025(3) 0.019(2) 0.022(2) -0.0031(19) 0.005(2) 0.000(2)
C02A 0.012(2) 0.033(3) 0.033(3) 0.013(2) 0.001(2) -0.001(2)
C02B 0.017(2) 0.023(3) 0.027(2) 0.000(2) -0.0015(19) -0.001(2)
C02D 0.021(3) 0.022(3) 0.031(3) -0.009(2) -0.010(2) 0.007(2)
C02E 0.032(3) 0.018(2) 0.023(2) 0.0047(19) 0.003(2) -0.002(2)
C02F 0.016(2) 0.028(3) 0.020(2) 0.0029(19) -0.0026(18) -0.004(2)
C02G 0.017(2) 0.026(3) 0.021(2) -0.0063(19) -0.0031(18) 0.006(2)
C02H 0.017(2) 0.030(3) 0.022(2) 0.003(2) -0.0038(19) -0.001(2)
C02I 0.023(3) 0.019(2) 0.027(2) -0.0027(19) -0.001(2) 0.004(2)
C02J 0.020(2) 0.021(3) 0.026(2) 0.0015(19) 0.002(2) 0.003(2)
C02K 0.025(3) 0.023(3) 0.018(2) 0.0048(19) 0.0069(19) 0.006(2)
C02L 0.021(3) 0.028(3) 0.028(3) -0.002(2) 0.001(2) -0.007(2)
C02M 0.025(3) 0.021(3) 0.040(3) 0.002(2) -0.006(2) -0.005(2)
C02N 0.023(3) 0.029(3) 0.021(2) 0.000(2) -0.0028(19) -0.001(2)
C02O 0.015(2) 0.032(3) 0.020(2) 0.006(2) -0.0016(18) -0.003(2)
C02P 0.021(2) 0.015(2) 0.025(2) 0.0033(18) 0.0031(19) -0.0021(19)
C02Q 0.019(2) 0.036(3) 0.029(3) 0.002(2) -0.002(2) -0.002(2)
C02R 0.025(3) 0.023(3) 0.020(2) -0.0053(19) 0.0075(19) 0.000(2)
C02S 0.020(2) 0.035(3) 0.019(2) -0.006(2) -0.0042(19) -0.003(2)
C02T 0.025(3) 0.029(3) 0.014(2) 0.0014(19) 0.0030(19) 0.000(2)
C02U 0.018(2) 0.034(3) 0.020(2) -0.001(2) -0.0025(19) 0.004(2)
C02V 0.017(2) 0.031(3) 0.017(2) 0.0034(19) 0.0010(18) -0.003(2)
C02W 0.020(3) 0.032(3) 0.034(3) 0.007(2) 0.000(2) 0.002(2)
C02X 0.025(3) 0.032(3) 0.036(3) 0.000(2) -0.009(2) 0.001(2)
C02Y 0.012(2) 0.041(3) 0.020(2) 0.007(2) -0.0014(18) -0.003(2)
C02Z 0.021(3) 0.023(3) 0.031(3) -0.009(2) 0.006(2) -0.006(2)
C030 0.026(3) 0.031(3) 0.027(3) 0.005(2) -0.003(2) -0.001(2)
C031 0.015(2) 0.032(3) 0.031(3) -0.001(2) -0.007(2) -0.001(2)
C032 0.021(3) 0.033(3) 0.032(3) 0.004(2) 0.005(2) 0.001(2)
C033 0.025(3) 0.027(3) 0.019(2) 0.0035(19) 0.005(2) 0.000(2)
C034 0.027(3) 0.042(3) 0.028(3) 0.010(2) -0.001(2) -0.005(2)
C035 0.017(2) 0.029(3) 0.027(3) 0.006(2) -0.0050(19) -0.004(2)
C036 0.030(3) 0.025(3) 0.019(2) -0.0010(19) 0.006(2) 0.004(2)
C037 0.030(3) 0.028(3) 0.020(2) -0.003(2) 0.004(2) -0.004(2)
C038 0.029(3) 0.020(3) 0.027(3) -0.0013(19) 0.003(2) 0.001(2)
C039 0.021(3) 0.029(3) 0.026(3) 0.003(2) -0.005(2) -0.003(2)
C03B 0.020(3) 0.030(3) 0.028(3) -0.008(2) -0.003(2) 0.001(2)
C03C 0.016(2) 0.040(3) 0.027(3) 0.010(2) -0.003(2) 0.000(2)
C03D 0.028(3) 0.038(3) 0.027(3) 0.002(2) -0.008(2) 0.011(2)
C03E 0.026(3) 0.034(3) 0.022(2) 0.002(2) -0.004(2) -0.011(2)
C03F 0.025(3) 0.023(3) 0.022(2) 0.0009(19) -0.004(2) 0.008(2)
C03G 0.015(2) 0.032(3) 0.023(2) 0.004(2) 0.0004(19) -0.001(2)
C03H 0.023(3) 0.041(3) 0.027(3) 0.009(2) 0.004(2) 0.012(2)
C03I 0.029(3) 0.034(3) 0.032(3) -0.015(2) -0.007(2) 0.010(2)
C03J 0.023(3) 0.020(3) 0.035(3) 0.003(2) 0.002(2) -0.001(2)
C03K 0.023(3) 0.028(3) 0.027(3) -0.001(2) -0.004(2) 0.000(2)
C03L 0.021(3) 0.031(3) 0.028(3) 0.002(2) -0.001(2) -0.006(2)
C03M 0.022(3) 0.024(3) 0.034(3) 0.004(2) -0.003(2) 0.000(2)
C03N 0.024(3) 0.033(3) 0.020(2) -0.006(2) -0.007(2) 0.002(2)
C03O 0.020(2) 0.024(3) 0.023(2) 0.0012(19) 0.0030(19) -0.002(2)
C03P 0.029(3) 0.038(3) 0.026(3) 0.008(2) -0.005(2) -0.009(2)
C03Q 0.048(3) 0.022(3) 0.021(2) -0.003(2) 0.011(2) 0.004(2)
C03R 0.018(3) 0.042(3) 0.032(3) 0.002(2) -0.007(2) 0.003(2)
C03S 0.035(3) 0.022(3) 0.035(3) -0.002(2) 0.006(2) 0.000(2)
C03T 0.025(3) 0.022(3) 0.025(2) -0.0018(19) -0.001(2) 0.003(2)
C03U 0.034(3) 0.018(3) 0.034(3) 0.001(2) 0.012(2) 0.003(2)
C03V 0.030(3) 0.025(3) 0.027(3) 0.001(2) -0.001(2) -0.002(2)
C03W 0.023(3) 0.027(3) 0.017(2) 0.0040(19) -0.0026(19) -0.004(2)
C03X 0.044(3) 0.021(3) 0.026(3) -0.001(2) 0.014(2) 0.003(2)
C03Y 0.016(2) 0.032(3) 0.026(3) 0.012(2) -0.0007(19) -0.006(2)
C040 0.022(3) 0.025(3) 0.022(2) -0.0022(19) -0.0014(19) 0.001(2)
C041 0.016(2) 0.043(3) 0.027(3) 0.004(2) -0.009(2) -0.004(2)
C042 0.039(3) 0.021(3) 0.020(2) 0.0060(19) 0.005(2) -0.003(2)
C043 0.034(3) 0.043(4) 0.020(3) -0.005(2) 0.000(2) 0.007(3)
C044 0.022(3) 0.031(3) 0.050(3) 0.008(3) -0.013(2) -0.001(2)
N045 0.111(5) 0.022(3) 0.035(3) 0.008(2) 0.019(3) 0.011(3)
C046 0.038(3) 0.026(3) 0.023(3) -0.004(2) 0.008(2) 0.001(2)
C047 0.031(3) 0.034(3) 0.021(2) -0.002(2) 0.006(2) 0.002(2)
C048 0.020(3) 0.020(3) 0.039(3) -0.003(2) -0.004(2) 0.000(2)
C049 0.024(3) 0.058(4) 0.020(3) 0.005(2) -0.001(2) -0.009(3)
C04A 0.023(3) 0.033(3) 0.046(3) -0.004(2) -0.012(2) 0.000(2)
C04B 0.030(3) 0.048(4) 0.024(3) 0.000(2) 0.001(2) 0.001(3)
C04C 0.028(3) 0.046(4) 0.024(3) -0.005(2) -0.004(2) 0.003(3)
N04D 0.087(4) 0.030(3) 0.060(4) -0.016(3) -0.034(3) 0.022(3)
C04E 0.018(3) 0.047(4) 0.035(3) 0.007(2) -0.007(2) -0.001(2)
C04G 0.040(3) 0.034(3) 0.038(3) 0.010(2) -0.003(3) -0.006(3)
C04I 0.045(4) 0.015(3) 0.053(4) 0.001(2) -0.006(3) -0.001(2)
C04J 0.030(3) 0.040(3) 0.021(3) 0.013(2) -0.005(2) -0.009(2)
C04K 0.022(3) 0.034(3) 0.057(4) 0.006(3) -0.012(3) 0.001(2)
C04L 0.027(3) 0.048(4) 0.028(3) 0.007(2) 0.001(2) -0.011(3)
C04M 0.037(3) 0.027(3) 0.063(4) 0.013(3) -0.010(3) -0.006(3)
C04N 0.016(3) 0.046(4) 0.040(3) 0.002(3) -0.012(2) 0.003(2)
C04O 0.046(3) 0.021(3) 0.020(2) 0.0033(19) 0.005(2) 0.005(2)
C04P 0.033(3) 0.039(3) 0.029(3) -0.007(2) 0.007(2) -0.003(3)
C04Q 0.027(3) 0.043(3) 0.031(3) 0.007(2) 0.000(2) 0.013(3)
C04R 0.038(3) 0.027(3) 0.026(3) 0.004(2) 0.005(2) 0.004(2)
C04S 0.021(3) 0.040(3) 0.039(3) -0.002(2) -0.009(2) 0.008(2)
C04T 0.036(3) 0.043(3) 0.018(2) -0.002(2) 0.005(2) -0.011(3)
C04U 0.024(3) 0.069(5) 0.025(3) 0.010(3) 0.001(2) -0.006(3)
C04V 0.026(3) 0.038(3) 0.048(3) -0.002(3) 0.013(3) 0.002(3)
C04W 0.027(3) 0.038(4) 0.063(4) 0.010(3) -0.012(3) -0.011(3)
C04X 0.023(3) 0.030(3) 0.044(3) 0.013(2) -0.004(2) -0.002(2)
C050 0.037(3) 0.036(3) 0.025(3) -0.007(2) -0.005(2) 0.009(3)
C051 0.026(3) 0.033(3) 0.048(3) 0.013(3) 0.012(2) 0.001(2)
C052 0.040(3) 0.021(3) 0.037(3) 0.001(2) 0.013(2) -0.001(2)
C053 0.024(3) 0.037(3) 0.044(3) 0.008(3) -0.016(2) -0.001(2)
C054 0.030(3) 0.025(3) 0.036(3) 0.002(2) -0.004(2) 0.004(2)
C055 0.035(3) 0.032(3) 0.040(3) -0.004(2) 0.001(2) -0.004(3)
C056 0.042(3) 0.029(3) 0.035(3) -0.010(2) -0.010(3) 0.010(3)
C057 0.028(3) 0.040(3) 0.041(3) -0.014(3) -0.001(2) -0.007(3)
C058 0.042(3) 0.023(3) 0.041(3) 0.005(2) -0.008(3) 0.000(2)
C059 0.059(4) 0.023(3) 0.036(3) -0.001(2) 0.020(3) 0.000(3)
C05A 0.061(4) 0.030(3) 0.021(3) 0.002(2) 0.010(3) 0.006(3)
C05B 0.036(3) 0.052(4) 0.033(3) 0.011(3) 0.006(2) -0.004(3)
C05C 0.026(3) 0.034(3) 0.057(4) -0.011(3) -0.017(3) -0.004(2)
C05D 0.031(3) 0.028(3) 0.080(5) -0.010(3) -0.024(3) 0.003(3)
C05E 0.079(5) 0.016(3) 0.046(3) -0.001(2) 0.030(3) -0.003(3)
C05F 0.023(3) 0.017(3) 0.088(5) 0.004(3) 0.008(3) 0.002(2)
C05G 0.036(3) 0.021(3) 0.056(4) 0.005(2) -0.018(3) -0.001(2)
C05H 0.062(4) 0.031(3) 0.045(3) -0.012(3) -0.010(3) 0.017(3)
C05I 0.034(3) 0.020(3) 0.088(5) 0.007(3) 0.009(3) 0.002(3)
C05J 0.029(3) 0.031(3) 0.054(4) 0.002(3) 0.005(3) 0.000(3)
C05K 0.029(3) 0.025(3) 0.053(4) 0.000(2) 0.001(3) -0.003(2)
C05L 0.027(3) 0.063(4) 0.028(3) -0.003(3) -0.009(2) -0.002(3)
C05M 0.031(3) 0.052(4) 0.026(3) 0.000(2) 0.007(2) -0.005(3)
C05N 0.035(3) 0.032(3) 0.052(4) -0.011(3) 0.008(3) -0.010(3)
C05O 0.093(5) 0.024(3) 0.032(3) -0.001(2) 0.028(3) 0.002(3)
C05P 0.080(5) 0.023(3) 0.037(3) -0.002(2) 0.026(3) -0.001(3)
C05Q 0.026(3) 0.038(4) 0.103(6) -0.026(4) -0.030(3) 0.007(3)
C05R 0.048(4) 0.021(3) 0.062(4) -0.002(3) 0.017(3) -0.005(3)
C05U 0.103(6) 0.026(3) 0.037(3) 0.006(3) 0.027(4) 0.006(4)
C05V 0.044(3) 0.026(3) 0.091(4) -0.005(3) 0.037(3) -0.005(2)
C05X 0.019(3) 0.041(4) 0.121(6) 0.037(4) -0.021(3) -0.009(3)
C05Y 0.031(3) 0.043(4) 0.119(7) 0.044(4) -0.026(4) -0.011(3)
C05Z 0.063(3) 0.034(2) 0.110(3) -0.010(2) 0.051(3) -0.014(2)
C060 0.123(7) 0.024(3) 0.032(3) 0.008(2) 0.029(4) 0.010(4)
C061 0.077(5) 0.037(4) 0.048(4) -0.007(3) -0.011(3) 0.008(3)
C064 0.094(6) 0.032(4) 0.086(5) -0.027(4) -0.044(5) 0.022(4)
C066 0.094(6) 0.036(4) 0.062(4) 0.000(3) -0.013(4) 0.017(4)
C067 0.149(9) 0.024(3) 0.048(4) 0.006(3) 0.027(5) 0.005(4)
C068 0.153(9) 0.026(3) 0.037(4) 0.004(3) 0.033(4) 0.020(4)
N069 0.099(3) 0.049(3) 0.150(4) -0.030(3) 0.075(3) -0.026(3)
C06C 0.079(3) 0.038(3) 0.125(4) -0.014(3) 0.059(3) -0.015(3)
C06F 0.073(3) 0.042(3) 0.123(4) -0.018(3) 0.060(3) -0.019(3)
C06J 0.087(3) 0.049(3) 0.138(4) -0.025(3) 0.069(3) -0.024(3)
C06K 0.210(10) 0.052(5) 0.053(5) -0.012(4) -0.023(6) 0.065(6)
C06N 0.092(3) 0.047(3) 0.142(4) -0.021(3) 0.071(3) -0.020(3)
C06O 0.218(10) 0.063(6) 0.060(5) -0.021(4) -0.015(6) 0.063(7)
C8 0.135(6) 0.067(5) 0.184(7) -0.046(5) 0.095(6) -0.033(5)
Cl1 0.151(3) 0.140(3) 0.159(3) 0.011(3) -0.017(3) -0.014(3)
Cl2 0.141(3) 0.087(2) 0.155(3) -0.0172(19) 0.010(2) 0.018(2)
Cl3 0.164(4) 0.207(6) 0.214(5) 0.017(4) -0.022(4) -0.015(4)
Cl4 0.197(5) 0.169(5) 0.194(5) -0.003(4) -0.016(4) 0.005(4)

loop_
_atom_type_symbol
_atom_type_description
_atom_type_scat_dispersion_real
_atom_type_scat_dispersion_imag
_atom_type_scat_source
C C 0.0033 0.0016 'International Tables Vol C Tables 4.2.6.8 and 6.1.1.4'
H H 0.0000 0.0000 'International Tables Vol C Tables 4.2.6.8 and 6.1.1.4'
Cl Cl 0.1484 0.1585 'International Tables Vol C Tables 4.2.6.8 and 6.1.1.4'
Co Co 0.3494 0.9721 'International Tables Vol C Tables 4.2.6.8 and 6.1.1.4'
N N 0.0061 0.0033 'International Tables Vol C Tables 4.2.6.8 and 6.1.1.4'

loop_
_geom_angle_atom_site_label_1
_geom_angle_atom_site_label_2
_geom_angle_atom_site_label_3
_geom_angle
_geom_angle_site_symmetry_1
_geom_angle_site_symmetry_3
_geom_angle_publ_flag
N00H Co01 N00J 101.21(16) . . ?
N00H Co01 N00K 80.52(15) . . ?
N00H Co01 N00N 98.15(16) . . ?
N00H Co01 N00P 79.37(15) . . ?
N00J Co01 N00P 93.74(15) . . ?
N00K Co01 N00J 89.03(14) . . ?
N00K Co01 N00P 159.85(16) . . ?
N00M Co01 N00H 177.08(15) . . ?
N00M Co01 N00J 80.16(16) . . ?
N00M Co01 N00K 96.97(15) . . ?
N00M Co01 N00N 80.46(15) . . ?
N00M Co01 N00P 103.17(15) . . ?
N00N Co01 N00J 160.61(16) . . ?
N00N Co01 N00K 93.07(14) . . ?
N00N Co01 N00P 90.89(15) . . ?
N00L Co02 N00O 101.46(16) . . ?
N00L Co02 N00Q 79.17(15) . . ?
N00L Co02 N00S 96.55(16) . . ?
N00L Co02 N010 79.68(16) . . ?
N00O Co02 N00Q 92.08(14) . . ?
N00O Co02 N010 90.51(15) . . ?
N00S Co02 N00O 161.95(17) . . ?
N00S Co02 N00Q 92.40(14) . . ?
N00S Co02 N010 91.61(15) . . ?
N00T Co02 N00L 177.91(16) . . ?
N00T Co02 N00O 80.63(16) . . ?
N00T Co02 N00Q 100.85(16) . . ?
N00T Co02 N00S 81.36(16) . . ?
N00T Co02 N010 100.34(16) . . ?
N010 Co02 N00Q 158.79(16) . . ?
N00U Co03 N00V 100.11(17) . . ?
N00U Co03 N00W 97.38(17) . . ?
N00U Co03 N00X 78.99(16) . . ?
N00U Co03 N012 78.93(16) . . ?
N00V Co03 N00W 162.48(18) . . ?
N00V Co03 N00X 91.83(15) . . ?
N00V Co03 N012 91.51(16) . . ?
N00W Co03 N00X 92.60(15) . . ?
N00W Co03 N012 90.74(15) . . ?
N00X Co03 N012 157.92(16) . . ?
N00Y Co03 N00U 175.08(17) . . ?
N00Y Co03 N00V 81.41(18) . . ?
N00Y Co03 N00W 81.26(17) . . ?
N00Y Co03 N00X 96.32(17) . . ?
N00Y Co03 N012 105.77(17) . . ?
N00R Co04 N00Z 80.33(17) . . ?
N00R Co04 N011 99.72(17) . . ?
N00R Co04 N013 176.30(17) . . ?
N00R Co04 N014 99.96(17) . . ?
N00R Co04 N017 80.34(17) . . ?
N00Z Co04 N011 92.10(16) . . ?
N00Z Co04 N014 90.57(15) . . ?
N013 Co04 N00Z 95.99(17) . . ?
N013 Co04 N011 79.97(17) . . ?
N013 Co04 N014 80.35(17) . . ?
N013 Co04 N017 103.35(17) . . ?
N014 Co04 N011 160.31(18) . . ?
N017 Co04 N00Z 160.64(18) . . ?
N017 Co04 N011 92.18(16) . . ?
N017 Co04 N014 91.73(15) . . ?
C01M N00H Co01 119.7(3) . . ?
C01N N00H Co01 120.9(3) . . ?
C01N N00H C01M 119.3(4) . . ?
C01E N00J Co01 112.6(3) . . ?
C01E N00J C01Z 119.4(4) . . ?
C01Z N00J Co01 128.0(3) . . ?
C01D N00K Co01 112.7(3) . . ?
C01T N00K Co01 128.7(3) . . ?
C01T N00K C01D 118.5(4) . . ?
C01C N00L Co02 120.5(3) . . ?
C01C N00L C021 119.9(4) . . ?
C021 N00L Co02 119.7(3) . . ?
C01A N00M Co01 119.6(3) . . ?
C01J N00M Co01 119.4(3) . . ?
C01J N00M C01A 120.8(4) . . ?
C018 N00N Co01 112.7(3) . . ?
C02K N00N Co01 128.2(3) . . ?
C02K N00N C018 119.1(4) . . ?
C025 N00O Co02 113.4(3) . . ?
C02D N00O Co02 127.5(4) . . ?
C02D N00O C025 119.1(4) . . ?
C01H N00P Co01 113.4(3) . . ?
C01Q N00P Co01 127.4(3) . . ?
C01Q N00P C01H 118.8(4) . . ?
C01O N00Q Co02 111.8(3) . . ?
C02R N00Q Co02 129.5(3) . . ?
C02R N00Q C01O 118.4(4) . . ?
C028 N00R Co04 119.4(3) . . ?
C02Y N00R Co04 120.2(3) . . ?
C02Y N00R C028 120.4(4) . . ?
C01X N00S Co02 113.4(3) . . ?
C026 N00S Co02 127.8(3) . . ?
C026 N00S C01X 118.7(4) . . ?
C027 N00T Co02 120.0(3) . . ?
C02T N00T Co02 120.5(3) . . ?
C02T N00T C027 119.6(4) . . ?
C022 N00U Co03 119.8(3) . . ?
C02F N00U Co03 119.9(3) . . ?
C02F N00U C022 119.9(4) . . ?
C02U N00V Co03 127.3(4) . . ?
C030 N00V Co03 114.0(3) . . ?
C030 N00V C02U 118.6(4) . . ?
C02S N00W Co03 113.9(3) . . ?
C039 N00W Co03 127.8(4) . . ?
C039 N00W C02S 118.3(4) . . ?
C02H N00X Co03 112.2(3) . . ?
C040 N00X Co03 128.9(3) . . ?
C040 N00X C02H 118.7(4) . . ?
C03K N00Y Co03 119.3(3) . . ?
C03N N00Y Co03 118.9(3) . . ?
C03N N00Y C03K 121.3(4) . . ?
C033 N00Z Co04 129.1(4) . . ?
C033 N00Z C03G 118.6(4) . . ?
C03G N00Z Co04 112.2(3) . . ?
C01K N010 Co02 112.4(3) . . ?
C03F N010 Co02 128.5(3) . . ?
C03F N010 C01K 119.0(4) . . ?
C02L N011 Co04 129.0(4) . . ?
C02L N011 C02Q 118.3(4) . . ?
C02Q N011 Co04 112.5(3) . . ?
C01B N012 Co03 111.9(3) . . ?
C03O N012 Co03 128.9(3) . . ?
C03O N012 C01B 119.2(4) . . ?
C02W N013 Co04 118.8(4) . . ?
C032 N013 Co04 119.8(3) . . ?
C032 N013 C02W 120.7(5) . . ?
C02A N014 Co04 112.9(3) . . ?
C041 N014 Co04 127.7(4) . . ?
C041 N014 C02A 119.3(4) . . ?
C02M N016 C054 121.4(4) . . ?
C02M N016 C05G 119.5(4) . . ?
C054 N016 C05G 119.0(5) . . ?
C02V N017 Co04 113.1(3) . . ?
C04R N017 Co04 128.0(4) . . ?
C04R N017 C02V 118.8(4) . . ?
N00N C018 C01A 113.8(4) . . ?
N00N C018 C02N 121.1(4) . . ?
C02N C018 C01A 125.2(4) . . ?
C020 N019 C04I 120.7(5) . . ?
C05I N019 C020 120.1(5) . . ?
C05I N019 C04I 119.1(5) . . ?
N00M C01A C018 113.4(4) . . ?
N00M C01A C01Y 120.7(4) . . ?
C01Y C01A C018 125.9(4) . . ?
N012 C01B C01F 121.7(4) . . ?
N012 C01B C022 114.7(4) . . ?
C01F C01B C022 123.5(4) . . ?
N00L C01C C01G 121.1(4) . . ?
N00L C01C C01O 113.7(4) . . ?
C01G C01C C01O 125.1(4) . . ?
N00K C01D C01M 114.0(4) . . ?
N00K C01D C01V 122.3(4) . . ?
C01V C01D C01M 123.7(4) . . ?
N00J C01E C01J 114.3(4) . . ?
N00J C01E C05D 122.0(5) . . ?
C05D C01E C01J 123.7(5) . . ?
C01B C01F H01F 120.8 . . ?
C01B C01F C03C 118.5(5) . . ?
C03C C01F H01F 120.7 . . ?
C01C C01G H01G 120.0 . . ?
C01C C01G C01R 120.0(4) . . ?
C01R C01G H01G 120.0 . . ?
N00P C01H C01N 113.2(4) . . ?
N00P C01H C037 122.8(4) . . ?
C037 C01H C01N 123.9(4) . . ?
C05J N01I C05N 121.5(5) . . ?
C05J N01I C05R 119.4(5) . . ?
C05N N01I C05R 119.1(5) . . ?
N00M C01J C01E 113.3(4) . . ?
N00M C01J C023 120.7(4) . . ?
C023 C01J C01E 126.0(4) . . ?
N010 C01K C021 114.4(4) . . ?
N010 C01K C02X 122.2(4) . . ?
C02X C01K C021 123.4(5) . . ?
C04W N01L C04M 120.8(5) . . ?
C05Y N01L C04M 118.5(5) . . ?
C05Y N01L C04W 120.7(5) . . ?
N00H C01M C01D 112.9(4) . . ?
N00H C01M C02E 121.9(4) . . ?
C02E C01M C01D 125.2(4) . . ?
N00H C01N C01H 112.6(4) . . ?
N00H C01N C029 121.7(4) . . ?
C029 C01N C01H 125.7(4) . . ?
N00Q C01O C01C 114.3(4) . . ?
N00Q C01O C02I 121.7(4) . . ?
C02I C01O C01C 124.0(4) . . ?
C052 N01P C05E 119.5(5) . . ?
C052 N01P C05P 120.2(5) . . ?
C05P N01P C05E 120.2(5) . . ?
N00P C01Q H01Q 119.5 . . ?
N00P C01Q C04J 120.9(5) . . ?
C04J C01Q H01Q 119.5 . . ?
C01G C01R C02B 118.3(4) . . ?
C01G C01R C03T 121.0(4) . . ?
C02B C01R C03T 120.7(4) . . ?
N00K C01T H01T 119.0 . . ?
N00K C01T C02G 122.0(4) . . ?
C02G C01T H01T 119.0 . . ?
C024 C01U H01U 120.0 . . ?
C02F C01U H01U 120.0 . . ?
C02F C01U C024 120.0(4) . . ?
C01D C01V H01V 120.8 . . ?
C01D C01V C036 118.5(5) . . ?
C036 C01V H01V 120.8 . . ?
C020 C01W H01W 120.5 . . ?
C020 C01W C03J 119.1(5) . . ?
C03J C01W H01W 120.5 . . ?
N00S C01X C027 113.6(4) . . ?
N00S C01X C03X 122.4(4) . . ?
C03X C01X C027 124.0(5) . . ?
C01A C01Y H01Y 120.2 . . ?
C01A C01Y C02P 119.6(4) . . ?
C02P C01Y H01Y 120.2 . . ?
N00J C01Z H01Z 119.2 . . ?
N00J C01Z C057 121.7(5) . . ?
C057 C01Z H01Z 119.2 . . ?
N019 C020 C01W 121.5(5) . . ?
N019 C020 H020 119.2 . . ?
C01W C020 H020 119.3 . . ?
N00L C021 C01K 113.8(4) . . ?
N00L C021 C02B 120.6(4) . . ?
C02B C021 C01K 125.6(4) . . ?
N00U C022 C01B 114.4(4) . . ?
N00U C022 C02J 120.9(4) . . ?
C02J C022 C01B 124.6(4) . . ?
C01J C023 H023 120.1 . . ?
C01J C023 C02P 119.8(4) . . ?
C02P C023 H023 120.1 . . ?
C01U C024 C02J 117.6(5) . . ?
C01U C024 C03V 122.0(5) . . ?
C02J C024 C03V 120.4(4) . . ?
N00O C025 C02T 113.1(4) . . ?
N00O C025 C047 121.2(4) . . ?
C047 C025 C02T 125.6(5) . . ?
N00S C026 H026 119.1 . . ?
N00S C026 C03W 121.7(5) . . ?
C03W C026 H026 119.2 . . ?
N00T C027 C01X 111.4(4) . . ?
N00T C027 C03Q 121.5(4) . . ?
C03Q C027 C01X 127.1(4) . . ?
N00R C028 C02O 120.6(4) . . ?
N00R C028 C02V 113.8(4) . . ?
C02O C028 C02V 125.6(4) . . ?
C01N C029 H029 120.1 . . ?
C01N C029 C038 119.8(4) . . ?
C038 C029 H029 120.1 . . ?
N014 C02A C02W 114.3(4) . . ?
N014 C02A C034 122.5(5) . . ?
C034 C02A C02W 123.2(5) . . ?
C01R C02B H02B 120.0 . . ?
C021 C02B C01R 119.9(4) . . ?
C021 C02B H02B 120.0 . . ?
N00O C02D H02D 119.2 . . ?
N00O C02D C03I 121.6(5) . . ?
C03I C02D H02D 119.2 . . ?
C01M C02E H02E 120.1 . . ?
C01M C02E C038 119.7(4) . . ?
C038 C02E H02E 120.2 . . ?
N00U C02F C01U 121.2(4) . . ?
N00U C02F C02H 113.8(4) . . ?
C01U C02F C02H 125.0(4) . . ?
C01T C02G H02G 120.2 . . ?
C01T C02G C036 119.5(4) . . ?
C036 C02G H02G 120.2 . . ?
N00X C02H C02F 114.5(4) . . ?
N00X C02H C04A 122.5(5) . . ?
C04A C02H C02F 122.9(5) . . ?
C01O C02I H02I 120.3 . . ?
C01O C02I C03B 119.4(5) . . ?
C03B C02I H02I 120.3 . . ?
C022 C02J C024 120.4(5) . . ?
C022 C02J H02J 119.8 . . ?
C024 C02J H02J 119.8 . . ?
N00N C02K H02K 118.9 . . ?
N00N C02K C03H 122.2(5) . . ?
C03H C02K H02K 118.9 . . ?
N011 C02L H02L 118.7 . . ?
N011 C02L C04L 122.6(5) . . ?
C04L C02L H02L 118.7 . . ?
N016 C02M H02M 119.7 . . ?
N016 C02M C048 120.6(5) . . ?
C048 C02M H02M 119.7 . . ?
C018 C02N H02N 120.3 . . ?
C03R C02N C018 119.3(5) . . ?
C03R C02N H02N 120.3 . . ?
C028 C02O H02O 120.5 . . ?
C028 C02O C03Y 119.1(4) . . ?
C03Y C02O H02O 120.5 . . ?
C01Y C02P C023 118.3(4) . . ?
C01Y C02P C03J 121.5(4) . . ?
C023 C02P C03J 120.2(4) . . ?
N011 C02Q C032 113.7(4) . . ?
N011 C02Q C04P 122.1(5) . . ?
C04P C02Q C032 124.2(5) . . ?
N00Q C02R H02R 118.7 . . ?
N00Q C02R C02Z 122.6(5) . . ?
C02Z C02R H02R 118.7 . . ?
N00W C02S C03N 112.7(4) . . ?
N00W C02S C04C 121.4(5) . . ?
C04C C02S C03N 125.9(5) . . ?
N00T C02T C025 112.3(4) . . ?
N00T C02T C042 120.7(4) . . ?
C042 C02T C025 127.0(4) . . ?
N00V C02U H02U 119.3 . . ?
N00V C02U C04B 121.5(5) . . ?
C04B C02U H02U 119.2 . . ?
N017 C02V C028 113.3(4) . . ?
N017 C02V C031 122.1(5) . . ?
C031 C02V C028 124.6(5) . . ?
N013 C02W C02A 112.9(5) . . ?
N013 C02W C051 119.9(5) . . ?
C051 C02W C02A 127.2(5) . . ?
C01K C02X H02X 121.0 . . ?
C01K C02X C04N 118.0(5) . . ?
C04N C02X H02X 121.0 . . ?
N00R C02Y C035 121.4(4) . . ?
N00R C02Y C03G 111.8(5) . . ?
C035 C02Y C03G 126.9(4) . . ?
C02R C02Z H02Z 120.4 . . ?
C02R C02Z C03B 119.1(5) . . ?
C03B C02Z H02Z 120.4 . . ?
N00V C030 C03K 113.6(4) . . ?
N00V C030 C04G 122.2(5) . . ?
C04G C030 C03K 124.1(5) . . ?
C02V C031 H031 120.8 . . ?
C02V C031 C04E 118.4(5) . . ?
C04E C031 H031 120.8 . . ?
N013 C032 C02Q 113.5(5) . . ?
N013 C032 C04V 121.2(5) . . ?
C04V C032 C02Q 125.1(5) . . ?
N00Z C033 H033 118.6 . . ?
N00Z C033 C03L 122.9(5) . . ?
C03L C033 H033 118.6 . . ?
C02A C034 H034 121.5 . . ?
C02A C034 C04U 116.9(5) . . ?
C04U C034 H034 121.5 . . ?
C02Y C035 H035 119.9 . . ?
C02Y C035 C03Y 120.2(5) . . ?
C03Y C035 H035 119.9 . . ?
C01V C036 H036 120.4 . . ?
C02G C036 C01V 119.3(4) . . ?
C02G C036 H036 120.4 . . ?
C01H C037 H037 121.1 . . ?
C01H C037 C04T 117.8(5) . . ?
C04T C037 H037 121.1 . . ?
C029 C038 C02E 117.5(5) . . ?
C029 C038 C03U 122.0(4) . . ?
C02E C038 C03U 120.5(4) . . ?
N00W C039 H039 118.2 . . ?
N00W C039 C03P 123.6(5) . . ?
C03P C039 H039 118.2 . . ?
C02I C03B H03B 120.6 . . ?
C02Z C03B C02I 118.8(5) . . ?
C02Z C03B H03B 120.6 . . ?
C01F C03C H03C 120.4 . . ?
C03E C03C C01F 119.2(5) . . ?
C03E C03C H03C 120.4 . . ?
C03F C03D H03D 120.5 . . ?
C03F C03D C04N 119.0(5) . . ?
C04N C03D H03D 120.5 . . ?
C03C C03E H03E 120.6 . . ?
C03C C03E C03O 118.9(5) . . ?
C03O C03E H03E 120.5 . . ?
N010 C03F C03D 122.4(5) . . ?
N010 C03F H03F 118.8 . . ?
C03D C03F H03F 118.8 . . ?
N00Z C03G C02Y 115.3(4) . . ?
N00Z C03G C044 122.3(5) . . ?
C044 C03G C02Y 122.4(5) . . ?
C02K C03H H03H 120.6 . . ?
C03R C03H C02K 118.9(5) . . ?
C03R C03H H03H 120.6 . . ?
C02D C03I H03I 120.5 . . ?
C043 C03I C02D 118.9(5) . . ?
C043 C03I H03I 120.5 . . ?
C01W C03J C02P 120.5(4) . . ?
C05F C03J C01W 117.8(5) . . ?
C05F C03J C02P 121.5(5) . . ?
N00Y C03K C030 111.4(5) . . ?
N00Y C03K C058 120.3(5) . . ?
C058 C03K C030 128.3(5) . . ?
C033 C03L H03L 121.4 . . ?
C053 C03L C033 117.2(5) . . ?
C053 C03L H03L 121.4 . . ?
C03T C03M H03M 119.8 . . ?
C054 C03M H03M 119.8 . . ?
C054 C03M C03T 120.4(5) . . ?
N00Y C03N C02S 112.7(4) . . ?
N00Y C03N C050 120.9(5) . . ?
C050 C03N C02S 126.4(5) . . ?
N012 C03O C03E 122.4(5) . . ?
N012 C03O H03O 118.8 . . ?
C03E C03O H03O 118.8 . . ?
C039 C03P H03P 121.2 . . ?
C039 C03P C049 117.7(5) . . ?
C049 C03P H03P 121.2 . . ?
C027 C03Q H03Q 120.3 . . ?
C027 C03Q C04O 119.5(5) . . ?
C04O C03Q H03Q 120.3 . . ?
C02N C03R H03R 120.2 . . ?
C03H C03R C02N 119.5(5) . . ?
C03H C03R H03R 120.3 . . ?
C03U C03S H03S 120.3 . . ?
C052 C03S H03S 120.3 . . ?
C052 C03S C03U 119.4(5) . . ?
C03M C03T C01R 120.3(4) . . ?
C03M C03T C048 117.4(5) . . ?
C048 C03T C01R 122.2(4) . . ?
C03S C03U C038 120.5(5) . . ?
C059 C03U C038 121.4(5) . . ?
C059 C03U C03S 118.1(5) . . ?
C055 C03V C024 121.3(5) . . ?
C05K C03V C024 121.3(5) . . ?
C05K C03V C055 117.5(5) . . ?
C026 C03W H03W 120.2 . . ?
C046 C03W C026 119.6(4) . . ?
C046 C03W H03W 120.2 . . ?
C01X C03X H03X 120.9 . . ?
C01X C03X C046 118.2(5) . . ?
C046 C03X H03X 120.9 . . ?
C02O C03Y C04X 120.9(4) . . ?
C035 C03Y C02O 118.3(5) . . ?
C035 C03Y C04X 120.8(5) . . ?
N00X C040 H040 119.1 . . ?
N00X C040 C04S 121.8(5) . . ?
C04S C040 H040 119.1 . . ?
N014 C041 H041 118.8 . . ?
N014 C041 C05L 122.4(6) . . ?
C05L C041 H041 118.8 . . ?
C02T C042 H042 120.1 . . ?
C02T C042 C04O 119.9(4) . . ?
C04O C042 H042 120.1 . . ?
C03I C043 H043 119.9 . . ?
C03I C043 C047 120.2(5) . . ?
C047 C043 H043 119.9 . . ?
C03G C044 H044 121.1 . . ?
C03G C044 C053 117.7(5) . . ?
C053 C044 H044 121.1 . . ?
C05U N045 C067 120.2(5) . . ?
C068 N045 C05U 119.8(5) . . ?
C068 N045 C067 119.9(5) . . ?
C03W C046 C03X 119.4(5) . . ?
C03W C046 H046 120.3 . . ?
C03X C046 H046 120.3 . . ?
C025 C047 H047 120.5 . . ?
C043 C047 C025 118.9(5) . . ?
C043 C047 H047 120.5 . . ?
C02M C048 C03T 120.0(5) . . ?
C02M C048 H048 120.0 . . ?
C03T C048 H048 120.0 . . ?
C03P C049 H049 119.5 . . ?
C04C C049 C03P 121.0(5) . . ?
C04C C049 H049 119.5 . . ?
C02H C04A H04D 121.2 . . ?
C05C C04A C02H 117.5(5) . . ?
C05C C04A H04D 121.2 . . ?
C02U C04B H04E 120.0 . . ?
C02U C04B C05B 120.1(5) . . ?
C05B C04B H04E 119.9 . . ?
C02S C04C H04F 121.0 . . ?
C049 C04C C02S 118.1(5) . . ?
C049 C04C H04F 121.0 . . ?
C066 N04D C064 119.9(6) . . ?
C06O N04D C064 119.7(7) . . ?
C06O N04D C066 120.4(6) . . ?
C031 C04E H04H 120.1 . . ?
C04Q C04E C031 119.8(5) . . ?
C04Q C04E H04H 120.1 . . ?
C030 C04G H04G 120.8 . . ?
C05B C04G C030 118.5(6) . . ?
C05B C04G H04G 120.8 . . ?
N019 C04I H04A 109.5 . . ?
N019 C04I H04B 109.5 . . ?
N019 C04I H04C 109.5 . . ?
H04A C04I H04B 109.5 . . ?
H04A C04I H04C 109.5 . . ?
H04B C04I H04C 109.5 . . ?
C01Q C04J H04J 120.1 . . ?
C04T C04J C01Q 119.8(5) . . ?
C04T C04J H04J 120.1 . . ?
C04W C04K H04K 119.4 . . ?
C04W C04K C04X 121.2(5) . . ?
C04X C04K H04K 119.4 . . ?
C02L C04L H04L 120.8 . . ?
C05M C04L C02L 118.3(5) . . ?
C05M C04L H04L 120.8 . . ?
N01L C04M H04I 109.5 . . ?
N01L C04M H04M 109.5 . . ?
N01L C04M H04O 109.4 . . ?
H04I C04M H04M 109.5 . . ?
H04I C04M H04O 109.5 . . ?
H04M C04M H04O 109.5 . . ?
C02X C04N H04N 120.3 . . ?
C03D C04N C02X 119.5(5) . . ?
C03D C04N H04N 120.3 . . ?
C03Q C04O C042 118.8(5) . . ?
C03Q C04O C05A 120.0(5) . . ?
C042 C04O C05A 121.2(4) . . ?
C02Q C04P H04P 120.6 . . ?
C02Q C04P C05M 118.9(6) . . ?
C05M C04P H04P 120.6 . . ?
C04E C04Q H04Q 120.5 . . ?
C04E C04Q C04R 119.1(5) . . ?
C04R C04Q H04Q 120.5 . . ?
N017 C04R C04Q 121.7(5) . . ?
N017 C04R H04R 119.1 . . ?
C04Q C04R H04R 119.1 . . ?
C040 C04S H04S 120.4 . . ?
C05C C04S C040 119.2(5) . . ?
C05C C04S H04S 120.4 . . ?
C037 C04T H04T 120.1 . . ?
C04J C04T C037 119.8(5) . . ?
C04J C04T H04T 120.1 . . ?
C034 C04U H04U 120.1 . . ?
C05L C04U C034 119.9(5) . . ?
C05L C04U H04U 120.0 . . ?
C032 C04V H04V 120.2 . . ?
C032 C04V C05V 119.6(5) . . ?
C05V C04V H04V 120.2 . . ?
N01L C04W C04K 120.6(5) . . ?
N01L C04W H04W 119.7 . . ?
C04K C04W H04W 119.7 . . ?
C04K C04X C03Y 123.5(5) . . ?
C05X C04X C03Y 120.8(5) . . ?
C05X C04X C04K 115.6(5) . . ?
C03N C050 H050 120.8 . . ?
C03N C050 C056 118.4(5) . . ?
C056 C050 H050 120.8 . . ?
C02W C051 H051 120.1 . . ?
C05V C051 C02W 119.8(5) . . ?
C05V C051 H051 120.1 . . ?
N01P C052 C03S 121.4(5) . . ?
N01P C052 H052 119.3 . . ?
C03S C052 H052 119.3 . . ?
C03L C053 C044 121.1(5) . . ?
C03L C053 H053 119.4 . . ?
C044 C053 H053 119.4 . . ?
N016 C054 C03M 120.2(5) . . ?
N016 C054 H054 119.9 . . ?
C03M C054 H054 119.9 . . ?
C03V C055 H055 120.5 . . ?
C05N C055 C03V 119.0(6) . . ?
C05N C055 H055 120.5 . . ?
C050 C056 C05H 119.2(5) . . ?
C058 C056 C050 119.7(5) . . ?
C058 C056 C05H 121.0(6) . . ?
C01Z C057 H057 120.6 . . ?
C05Q C057 C01Z 118.7(5) . . ?
C05Q C057 H057 120.6 . . ?
C03K C058 C056 119.3(5) . . ?
C03K C058 H058 120.3 . . ?
C056 C058 H058 120.4 . . ?
C03U C059 H059 119.8 . . ?
C05P C059 C03U 120.4(5) . . ?
C05P C059 H059 119.8 . . ?
C05O C05A C04O 121.9(5) . . ?
C060 C05A C04O 122.0(5) . . ?
C060 C05A C05O 116.1(5) . . ?
C04B C05B C04G 119.1(5) . . ?
C04B C05B H05J 120.5 . . ?
C04G C05B H05J 120.5 . . ?
C04A C05C H05K 119.9 . . ?
C04S C05C C04A 120.2(5) . . ?
C04S C05C H05K 119.9 . . ?
C01E C05D H05D 121.0 . . ?
C05Q C05D C01E 117.9(6) . . ?
C05Q C05D H05D 121.0 . . ?
N01P C05E H05A 109.5 . . ?
N01P C05E H05B 109.5 . . ?
N01P C05E H05C 109.5 . . ?
H05A C05E H05B 109.5 . . ?
H05A C05E H05C 109.5 . . ?
H05B C05E H05C 109.5 . . ?
C03J C05F H05F 119.8 . . ?
C05I C05F C03J 120.3(5) . . ?
C05I C05F H05F 119.8 . . ?
N016 C05G H05E 109.5 . . ?
N016 C05G H05G 109.5 . . ?
N016 C05G H05H 109.4 . . ?
H05E C05G H05G 109.5 . . ?
H05E C05G H05H 109.5 . . ?
H05G C05G H05H 109.5 . . ?
C061 C05H C056 121.1(6) . . ?
C06K C05H C056 120.8(6) . . ?
C06K C05H C061 118.1(6) . . ?
N019 C05I C05F 121.1(6) . . ?
N019 C05I H05I 119.4 . . ?
C05F C05I H05I 119.4 . . ?
N01I C05J H05L 120.3 . . ?
N01I C05J C05K 119.4(6) . . ?
C05K C05J H05L 120.3 . . ?
C03V C05K H05M 119.3 . . ?
C05J C05K C03V 121.4(5) . . ?
C05J C05K H05M 119.3 . . ?
C041 C05L H05V 120.6 . . ?
C04U C05L C041 118.9(6) . . ?
C04U C05L H05V 120.6 . . ?
C04L C05M C04P 119.8(5) . . ?
C04L C05M H05W 120.1 . . ?
C04P C05M H05W 120.1 . . ?
N01I C05N C055 121.1(5) . . ?
N01I C05N H05N 119.5 . . ?
C055 C05N H05N 119.4 . . ?
C05A C05O H05O 120.2 . . ?
C05U C05O C05A 119.7(5) . . ?
C05U C05O H05O 120.1 . . ?
N01P C05P H05P 119.8 . . ?
C059 C05P N01P 120.4(5) . . ?
C059 C05P H05P 119.8 . . ?
C057 C05Q C05D 120.3(6) . . ?
C057 C05Q H05Q 119.9 . . ?
C05D C05Q H05Q 119.9 . . ?
N01I C05R H05R 109.5 . . ?
N01I C05R H05S 109.5 . . ?
N01I C05R H05T 109.5 . . ?
H05R C05R H05S 109.5 . . ?
H05R C05R H05T 109.5 . . ?
H05S C05R H05T 109.5 . . ?
N045 C05U C05O 122.0(5) . . ?
N045 C05U H05U 119.0 . . ?
C05O C05U H05U 119.0 . . ?
C04V C05V C05Z 120.2(6) . . ?
C051 C05V C04V 118.6(6) . . ?
C051 C05V C05Z 121.2(6) . . ?
C04X C05X H05X 119.4 . . ?
C05Y C05X C04X 121.3(6) . . ?
C05Y C05X H05X 119.3 . . ?
N01L C05Y C05X 120.5(6) . . ?
N01L C05Y H05Y 119.7 . . ?
C05X C05Y H05Y 119.7 . . ?
C06C C05Z C05V 120.7(6) . . ?
C06F C05Z C05V 120.5(6) . . ?
C06F C05Z C06C 118.7(7) . . ?
C05A C060 H060 119.3 . . ?
C068 C060 C05A 121.4(6) . . ?
C068 C060 H060 119.3 . . ?
C05H C061 H061 120.4 . . ?
C066 C061 C05H 119.3(6) . . ?
C066 C061 H061 120.3 . . ?
N04D C064 H06D 109.5 . . ?
N04D C064 H06E 109.4 . . ?
N04D C064 H06F 109.5 . . ?
H06D C064 H06E 109.5 . . ?
H06D C064 H06F 109.5 . . ?
H06E C064 H06F 109.5 . . ?
N04D C066 C061 120.9(7) . . ?
N04D C066 H066 119.6 . . ?
C061 C066 H066 119.6 . . ?
N045 C067 H06A 109.5 . . ?
N045 C067 H06B 109.5 . . ?
N045 C067 H06C 109.4 . . ?
H06A C067 H06B 109.5 . . ?
H06A C067 H06C 109.5 . . ?
H06B C067 H06C 109.5 . . ?
N045 C068 C060 120.7(6) . . ?
N045 C068 H068 119.7 . . ?
C060 C068 H068 119.6 . . ?
C06J N069 C06N 121.2(8) . . ?
C06J N069 C8 118.9(7) . . ?
C06N N069 C8 118.9(8) . . ?
C05Z C06C H06G 120.0 . . ?
C05Z C06C C06N 120.1(7) . . ?
C06N C06C H06G 119.9 . . ?
C05Z C06F H06H 119.5 . . ?
C05Z C06F C06J 121.0(7) . . ?
C06J C06F H06H 119.5 . . ?
N069 C06J C06F 119.3(8) . . ?
N069 C06J H06J 120.4 . . ?
C06F C06J H06J 120.3 . . ?
C05H C06K H06K 120.0 . . ?
C05H C06K C06O 119.9(8) . . ?
C06O C06K H06K 120.0 . . ?
N069 C06N C06C 119.0(8) . . ?
N069 C06N H06N 120.5 . . ?
C06C C06N H06N 120.5 . . ?
N04D C06O C06K 121.2(8) . . ?
N04D C06O H06O 119.4 . . ?
C06K C06O H06O 119.4 . . ?
N069 C8 H8A 109.5 . . ?
N069 C8 H8B 109.5 . . ?
N069 C8 H8C 109.4 . . ?
H8A C8 H8B 109.5 . . ?
H8A C8 H8C 109.5 . . ?
H8B C8 H8C 109.5 . . ?

loop_
_geom_bond_atom_site_label_1
_geom_bond_atom_site_label_2
_geom_bond_distance
_geom_bond_site_symmetry_2
_geom_bond_publ_flag
Co01 N00H 1.889(4) . ?
Co01 N00J 2.072(4) . ?
Co01 N00K 2.072(4) . ?
Co01 N00M 1.887(4) . ?
Co01 N00N 2.055(4) . ?
Co01 N00P 2.088(4) . ?
Co02 N00L 1.910(4) . ?
Co02 N00O 2.021(4) . ?
Co02 N00Q 2.139(4) . ?
Co02 N00S 2.013(4) . ?
Co02 N00T 1.851(4) . ?
Co02 N010 2.113(4) . ?
Co03 N00U 1.916(4) . ?
Co03 N00V 1.984(4) . ?
Co03 N00W 1.989(4) . ?
Co03 N00X 2.144(4) . ?
Co03 N00Y 1.861(4) . ?
Co03 N012 2.159(4) . ?
Co04 N00R 1.884(4) . ?
Co04 N00Z 2.069(4) . ?
Co04 N011 2.087(4) . ?
Co04 N013 1.895(5) . ?
Co04 N014 2.071(4) . ?
Co04 N017 2.058(4) . ?
N00H C01M 1.352(6) . ?
N00H C01N 1.348(6) . ?
N00J C01E 1.340(6) . ?
N00J C01Z 1.341(6) . ?
N00K C01D 1.356(6) . ?
N00K C01T 1.342(6) . ?
N00L C01C 1.349(6) . ?
N00L C021 1.357(6) . ?
N00M C01A 1.347(6) . ?
N00M C01J 1.344(6) . ?
N00N C018 1.370(6) . ?
N00N C02K 1.330(6) . ?
N00O C025 1.365(6) . ?
N00O C02D 1.339(6) . ?
N00P C01H 1.350(6) . ?
N00P C01Q 1.349(6) . ?
N00Q C01O 1.356(6) . ?
N00Q C02R 1.338(6) . ?
N00R C028 1.354(6) . ?
N00R C02Y 1.353(6) . ?
N00S C01X 1.359(6) . ?
N00S C026 1.338(6) . ?
N00T C027 1.369(6) . ?
N00T C02T 1.350(6) . ?
N00U C022 1.363(6) . ?
N00U C02F 1.354(6) . ?
N00V C02U 1.353(6) . ?
N00V C030 1.350(7) . ?
N00W C02S 1.365(7) . ?
N00W C039 1.346(7) . ?
N00X C02H 1.344(7) . ?
N00X C040 1.343(6) . ?
N00Y C03K 1.356(7) . ?
N00Y C03N 1.346(6) . ?
N00Z C033 1.339(7) . ?
N00Z C03G 1.341(7) . ?
N010 C01K 1.357(6) . ?
N010 C03F 1.336(6) . ?
N011 C02L 1.338(7) . ?
N011 C02Q 1.357(7) . ?
N012 C01B 1.352(6) . ?
N012 C03O 1.327(6) . ?
N013 C02W 1.366(6) . ?
N013 C032 1.342(7) . ?
N014 C02A 1.350(7) . ?
N014 C041 1.323(7) . ?
N016 C02M 1.345(7) . ?
N016 C054 1.355(7) . ?
N016 C05G 1.478(7) . ?
N017 C02V 1.367(7) . ?
N017 C04R 1.347(7) . ?
C018 C01A 1.462(6) . ?
C018 C02N 1.388(7) . ?
N019 C020 1.346(7) . ?
N019 C04I 1.469(7) . ?
N019 C05I 1.338(7) . ?
C01A C01Y 1.389(6) . ?
C01B C01F 1.386(7) . ?
C01B C022 1.467(7) . ?
C01C C01G 1.370(7) . ?
C01C C01O 1.483(6) . ?
C01D C01M 1.484(6) . ?
C01D C01V 1.375(7) . ?
C01E C01J 1.467(6) . ?
C01E C05D 1.387(7) . ?
C01F H01F 0.9500 . ?
C01F C03C 1.397(7) . ?
C01G H01G 0.9500 . ?
C01G C01R 1.386(7) . ?
C01H C01N 1.491(6) . ?
C01H C037 1.382(7) . ?
N01I C05J 1.333(8) . ?
N01I C05N 1.335(8) . ?
N01I C05R 1.489(7) . ?
C01J C023 1.387(7) . ?
C01K C021 1.474(6) . ?
C01K C02X 1.391(7) . ?
N01L C04M 1.481(7) . ?
N01L C04W 1.336(8) . ?
N01L C05Y 1.336(8) . ?
C01M C02E 1.363(7) . ?
C01N C029 1.374(7) . ?
C01O C02I 1.379(6) . ?
N01P C052 1.340(7) . ?
N01P C05E 1.476(7) . ?
N01P C05P 1.363(8) . ?
C01Q H01Q 0.9500 . ?
C01Q C04J 1.395(7) . ?
C01R C02B 1.388(7) . ?
C01R C03T 1.474(7) . ?
C01T H01T 0.9500 . ?
C01T C02G 1.373(7) . ?
C01U H01U 0.9500 . ?
C01U C024 1.398(7) . ?
C01U C02F 1.390(7) . ?
C01V H01V 0.9500 . ?
C01V C036 1.388(7) . ?
C01W H01W 0.9500 . ?
C01W C020 1.374(7) . ?
C01W C03J 1.403(7) . ?
C01X C027 1.475(6) . ?
C01X C03X 1.377(7) . ?
C01Y H01Y 0.9500 . ?
C01Y C02P 1.393(7) . ?
C01Z H01Z 0.9500 . ?
C01Z C057 1.379(8) . ?
C020 H020 0.9500 . ?
C021 C02B 1.378(7) . ?
C022 C02J 1.379(7) . ?
C023 H023 0.9500 . ?
C023 C02P 1.395(7) . ?
C024 C02J 1.405(7) . ?
C024 C03V 1.492(7) . ?
C025 C02T 1.459(7) . ?
C025 C047 1.374(7) . ?
C026 H026 0.9500 . ?
C026 C03W 1.389(7) . ?
C027 C03Q 1.372(7) . ?
C028 C02O 1.394(7) . ?
C028 C02V 1.459(7) . ?
C029 H029 0.9500 . ?
C029 C038 1.395(7) . ?
C02A C02W 1.476(8) . ?
C02A C034 1.390(7) . ?
C02B H02B 0.9500 . ?
C02D H02D 0.9500 . ?
C02D C03I 1.384(8) . ?
C02E H02E 0.9500 . ?
C02E C038 1.412(7) . ?
C02F C02H 1.478(7) . ?
C02G H02G 0.9500 . ?
C02G C036 1.376(7) . ?
C02H C04A 1.391(7) . ?
C02I H02I 0.9500 . ?
C02I C03B 1.382(7) . ?
C02J H02J 0.9500 . ?
C02K H02K 0.9500 . ?
C02K C03H 1.399(7) . ?
C02L H02L 0.9500 . ?
C02L C04L 1.404(7) . ?
C02M H02M 0.9500 . ?
C02M C048 1.368(7) . ?
C02N H02N 0.9500 . ?
C02N C03R 1.383(7) . ?
C02O H02O 0.9500 . ?
C02O C03Y 1.412(7) . ?
C02P C03J 1.488(7) . ?
C02Q C032 1.477(7) . ?
C02Q C04P 1.382(7) . ?
C02R H02R 0.9500 . ?
C02R C02Z 1.377(7) . ?
C02S C03N 1.463(7) . ?
C02S C04C 1.393(7) . ?
C02T C042 1.387(7) . ?
C02U H02U 0.9500 . ?
C02U C04B 1.375(7) . ?
C02V C031 1.381(7) . ?
C02W C051 1.389(8) . ?
C02X H02X 0.9500 . ?
C02X C04N 1.396(7) . ?
C02Y C035 1.365(7) . ?
C02Y C03G 1.478(7) . ?
C02Z H02Z 0.9500 . ?
C02Z C03B 1.380(7) . ?
C030 C03K 1.471(7) . ?
C030 C04G 1.390(7) . ?
C031 H031 0.9500 . ?
C031 C04E 1.401(7) . ?
C032 C04V 1.367(8) . ?
C033 H033 0.9500 . ?
C033 C03L 1.389(7) . ?
C034 H034 0.9500 . ?
C034 C04U 1.411(9) . ?
C035 H035 0.9500 . ?
C035 C03Y 1.394(7) . ?
C036 H036 0.9500 . ?
C037 H037 0.9500 . ?
C037 C04T 1.393(7) . ?
C038 C03U 1.468(7) . ?
C039 H039 0.9500 . ?
C039 C03P 1.368(7) . ?
C03B H03B 0.9500 . ?
C03C H03C 0.9500 . ?
C03C C03E 1.376(8) . ?
C03D H03D 0.9500 . ?
C03D C03F 1.378(7) . ?
C03D C04N 1.393(8) . ?
C03E H03E 0.9500 . ?
C03E C03O 1.389(7) . ?
C03F H03F 0.9500 . ?
C03G C044 1.377(7) . ?
C03H H03H 0.9500 . ?
C03H C03R 1.376(8) . ?
C03I H03I 0.9500 . ?
C03I C043 1.368(8) . ?
C03J C05F 1.389(7) . ?
C03K C058 1.380(8) . ?
C03L H03L 0.9500 . ?
C03L C053 1.366(8) . ?
C03M H03M 0.9500 . ?
C03M C03T 1.407(7) . ?
C03M C054 1.366(7) . ?
C03N C050 1.384(7) . ?
C03O H03O 0.9500 . ?
C03P H03P 0.9500 . ?
C03P C049 1.382(8) . ?
C03Q H03Q 0.9500 . ?
C03Q C04O 1.386(7) . ?
C03R H03R 0.9500 . ?
C03S H03S 0.9500 . ?
C03S C03U 1.401(7) . ?
C03S C052 1.367(7) . ?
C03T C048 1.408(7) . ?
C03U C059 1.390(8) . ?
C03V C055 1.392(8) . ?
C03V C05K 1.390(8) . ?
C03W H03W 0.9500 . ?
C03W C046 1.368(7) . ?
C03X H03X 0.9500 . ?
C03X C046 1.397(7) . ?
C03Y C04X 1.470(8) . ?
C040 H040 0.9500 . ?
C040 C04S 1.382(7) . ?
C041 H041 0.9500 . ?
C041 C05L 1.384(8) . ?
C042 H042 0.9500 . ?
C042 C04O 1.392(7) . ?
C043 H043 0.9500 . ?
C043 C047 1.375(8) . ?
C044 H044 0.9500 . ?
C044 C053 1.388(8) . ?
N045 C05U 1.340(8) . ?
N045 C067 1.473(8) . ?
N045 C068 1.320(8) . ?
C046 H046 0.9500 . ?
C047 H047 0.9500 . ?
C048 H048 0.9500 . ?
C049 H049 0.9500 . ?
C049 C04C 1.383(8) . ?
C04A H04D 0.9500 . ?
C04A C05C 1.387(8) . ?
C04B H04E 0.9500 . ?
C04B C05B 1.377(9) . ?
C04C H04F 0.9500 . ?
N04D C064 1.480(8) . ?
N04D C066 1.327(9) . ?
N04D C06O 1.311(11) . ?
C04E H04H 0.9500 . ?
C04E C04Q 1.375(8) . ?
C04G H04G 0.9500 . ?
C04G C05B 1.386(8) . ?
C04I H04A 0.9800 . ?
C04I H04B 0.9800 . ?
C04I H04C 0.9800 . ?
C04J H04J 0.9500 . ?
C04J C04T 1.364(8) . ?
C04K H04K 0.9500 . ?
C04K C04W 1.363(8) . ?
C04K C04X 1.403(8) . ?
C04L H04L 0.9500 . ?
C04L C05M 1.371(9) . ?
C04M H04I 0.9800 . ?
C04M H04M 0.9800 . ?
C04M H04O 0.9800 . ?
C04N H04N 0.9500 . ?
C04O C05A 1.484(8) . ?
C04P H04P 0.9500 . ?
C04P C05M 1.390(8) . ?
C04Q H04Q 0.9500 . ?
C04Q C04R 1.398(8) . ?
C04R H04R 0.9500 . ?
C04S H04S 0.9500 . ?
C04S C05C 1.365(8) . ?
C04T H04T 0.9500 . ?
C04U H04U 0.9500 . ?
C04U C05L 1.373(9) . ?
C04V H04V 0.9500 . ?
C04V C05V 1.405(8) . ?
C04W H04W 0.9500 . ?
C04X C05X 1.394(8) . ?
C050 H050 0.9500 . ?
C050 C056 1.403(8) . ?
C051 H051 0.9500 . ?
C051 C05V 1.386(9) . ?
C052 H052 0.9500 . ?
C053 H053 0.9500 . ?
C054 H054 0.9500 . ?
C055 H055 0.9500 . ?
C055 C05N 1.384(8) . ?
C056 C058 1.391(8) . ?
C056 C05H 1.483(8) . ?
C057 H057 0.9500 . ?
C057 C05Q 1.375(9) . ?
C058 H058 0.9500 . ?
C059 H059 0.9500 . ?
C059 C05P 1.360(8) . ?
C05A C05O 1.400(8) . ?
C05A C060 1.387(8) . ?
C05B H05J 0.9500 . ?
C05C H05K 0.9500 . ?
C05D H05D 0.9500 . ?
C05D C05Q 1.379(8) . ?
C05E H05A 0.9800 . ?
C05E H05B 0.9800 . ?
C05E H05C 0.9800 . ?
C05F H05F 0.9500 . ?
C05F C05I 1.366(8) . ?
C05G H05E 0.9800 . ?
C05G H05G 0.9800 . ?
C05G H05H 0.9800 . ?
C05H C061 1.397(9) . ?
C05H C06K 1.346(10) . ?
C05I H05I 0.9500 . ?
C05J H05L 0.9500 . ?
C05J C05K 1.371(8) . ?
C05K H05M 0.9500 . ?
C05L H05V 0.9500 . ?
C05M H05W 0.9500 . ?
C05N H05N 0.9500 . ?
C05O H05O 0.9500 . ?
C05O C05U 1.360(8) . ?
C05P H05P 0.9500 . ?
C05Q H05Q 0.9500 . ?
C05R H05R 0.9800 . ?
C05R H05S 0.9800 . ?
C05R H05T 0.9800 . ?
C05U H05U 0.9500 . ?
C05V C05Z 1.482(9) . ?
C05X H05X 0.9500 . ?
C05X C05Y 1.366(9) . ?
C05Y H05Y 0.9500 . ?
C05Z C06C 1.367(10) . ?
C05Z C06F 1.362(10) . ?
C060 H060 0.9500 . ?
C060 C068 1.365(9) . ?
C061 H061 0.9500 . ?
C061 C066 1.388(9) . ?
C064 H06D 0.9800 . ?
C064 H06E 0.9800 . ?
C064 H06F 0.9800 . ?
C066 H066 0.9500 . ?
C067 H06A 0.9800 . ?
C067 H06B 0.9800 . ?
C067 H06C 0.9800 . ?
C068 H068 0.9500 . ?
N069 C06J 1.327(10) . ?
N069 C06N 1.368(11) . ?
N069 C8 1.498(11) . ?
C06C H06G 0.9500 . ?
C06C C06N 1.369(11) . ?
C06F H06H 0.9500 . ?
C06F C06J 1.371(11) . ?
C06J H06J 0.9500 . ?
C06K H06K 0.9500 . ?
C06K C06O 1.401(11) . ?
C06N H06N 0.9500 . ?
C06O H06O 0.9500 . ?
C8 H8A 0.9800 . ?
C8 H8B 0.9800 . ?
C8 H8C 0.9800 . ?

loop_
_geom_torsion_atom_site_label_1
_geom_torsion_atom_site_label_2
_geom_torsion_atom_site_label_3
_geom_torsion_atom_site_label_4
_geom_torsion
_geom_torsion_site_symmetry_1
_geom_torsion_site_symmetry_2
_geom_torsion_site_symmetry_3
_geom_torsion_site_symmetry_4
_geom_torsion_publ_flag
Co01 N00H C01M C01D 0.1(5) . . . . ?
Co01 N00H C01M C02E -178.9(4) . . . . ?
Co01 N00H C01N C01H -0.1(5) . . . . ?
Co01 N00H C01N C029 179.8(4) . . . . ?
Co01 N00J C01E C01J 4.8(5) . . . . ?
Co01 N00J C01E C05D -175.6(5) . . . . ?
Co01 N00J C01Z C057 174.9(4) . . . . ?
Co01 N00K C01D C01M -3.0(5) . . . . ?
Co01 N00K C01D C01V 176.4(4) . . . . ?
Co01 N00K C01T C02G -175.3(3) . . . . ?
Co01 N00M C01A C018 -3.6(5) . . . . ?
Co01 N00M C01A C01Y 174.7(3) . . . . ?
Co01 N00M C01J C01E 5.0(5) . . . . ?
Co01 N00M C01J C023 -173.8(3) . . . . ?
Co01 N00N C018 C01A 2.4(4) . . . . ?
Co01 N00N C018 C02N -176.6(3) . . . . ?
Co01 N00N C02K C03H 175.4(3) . . . . ?
Co01 N00P C01H C01N -8.1(5) . . . . ?
Co01 N00P C01H C037 172.1(4) . . . . ?
Co01 N00P C01Q C04J -171.3(3) . . . . ?
Co02 N00L C01C C01G -178.3(3) . . . . ?
Co02 N00L C01C C01O 0.1(5) . . . . ?
Co02 N00L C021 C01K -1.0(5) . . . . ?
Co02 N00L C021 C02B 178.5(3) . . . . ?
Co02 N00O C025 C02T -1.4(5) . . . . ?
Co02 N00O C025 C047 179.4(4) . . . . ?
Co02 N00O C02D C03I -178.3(4) . . . . ?
Co02 N00Q C01O C01C 7.8(4) . . . . ?
Co02 N00Q C01O C02I -171.8(3) . . . . ?
Co02 N00Q C02R C02Z 171.6(3) . . . . ?
Co02 N00S C01X C027 -4.1(5) . . . . ?
Co02 N00S C01X C03X 177.1(4) . . . . ?
Co02 N00S C026 C03W -175.7(3) . . . . ?
Co02 N00T C027 C01X -2.2(6) . . . . ?
Co02 N00T C027 C03Q 178.2(4) . . . . ?
Co02 N00T C02T C025 1.3(6) . . . . ?
Co02 N00T C02T C042 -178.9(4) . . . . ?
Co02 N010 C01K C021 -1.4(5) . . . . ?
Co02 N010 C01K C02X 178.8(4) . . . . ?
Co02 N010 C03F C03D 179.8(4) . . . . ?
Co03 N00U C022 C01B 5.1(5) . . . . ?
Co03 N00U C022 C02J -171.4(3) . . . . ?
Co03 N00U C02F C01U 170.6(3) . . . . ?
Co03 N00U C02F C02H -7.3(5) . . . . ?
Co03 N00V C02U C04B 176.2(4) . . . . ?
Co03 N00V C030 C03K 3.6(5) . . . . ?
Co03 N00V C030 C04G -175.4(4) . . . . ?
Co03 N00W C02S C03N 2.7(5) . . . . ?
Co03 N00W C02S C04C -178.8(4) . . . . ?
Co03 N00W C039 C03P 178.1(4) . . . . ?
Co03 N00X C02H C02F -4.9(5) . . . . ?
Co03 N00X C02H C04A 174.6(4) . . . . ?
Co03 N00X C040 C04S -174.6(4) . . . . ?
Co03 N00Y C03K C030 6.0(6) . . . . ?
Co03 N00Y C03K C058 -171.5(4) . . . . ?
Co03 N00Y C03N C02S -7.7(5) . . . . ?
Co03 N00Y C03N C050 171.1(4) . . . . ?
Co03 N012 C01B C01F 179.3(3) . . . . ?
Co03 N012 C01B C022 0.1(5) . . . . ?
Co03 N012 C03O C03E -177.2(3) . . . . ?
Co04 N00R C028 C02O -179.2(3) . . . . ?
Co04 N00R C028 C02V 0.5(5) . . . . ?
Co04 N00R C02Y C035 178.8(4) . . . . ?
Co04 N00R C02Y C03G -0.8(5) . . . . ?
Co04 N00Z C033 C03L 174.7(3) . . . . ?
Co04 N00Z C03G C02Y 5.6(5) . . . . ?
Co04 N00Z C03G C044 -174.5(4) . . . . ?
Co04 N011 C02L C04L -172.7(4) . . . . ?
Co04 N011 C02Q C032 -7.0(5) . . . . ?
Co04 N011 C02Q C04P 173.0(4) . . . . ?
Co04 N013 C02W C02A 8.9(6) . . . . ?
Co04 N013 C02W C051 -168.6(4) . . . . ?
Co04 N013 C032 C02Q -5.0(6) . . . . ?
Co04 N013 C032 C04V 170.5(4) . . . . ?
Co04 N014 C02A C02W -3.1(5) . . . . ?
Co04 N014 C02A C034 177.0(4) . . . . ?
Co04 N014 C041 C05L -175.5(4) . . . . ?
Co04 N017 C02V C028 3.0(5) . . . . ?
Co04 N017 C02V C031 -177.4(4) . . . . ?
Co04 N017 C04R C04Q 177.0(4) . . . . ?
N00H C01M C02E C038 -0.7(8) . . . . ?
N00H C01N C029 C038 -1.0(7) . . . . ?
N00J Co01 N00H C01M 85.8(4) . . . . ?
N00J Co01 N00H C01N -95.1(4) . . . . ?
N00J Co01 N00M C01A -175.9(3) . . . . ?
N00J Co01 N00M C01J -1.9(3) . . . . ?
N00J C01E C01J N00M -6.3(6) . . . . ?
N00J C01E C01J C023 172.4(4) . . . . ?
N00J C01E C05D C05Q 0.6(9) . . . . ?
N00J C01Z C057 C05Q -0.1(8) . . . . ?
N00K Co01 N00H C01M -1.3(3) . . . . ?
N00K Co01 N00H C01N 177.8(4) . . . . ?
N00K Co01 N00M C01A -88.1(3) . . . . ?
N00K Co01 N00M C01J 85.9(3) . . . . ?
N00K C01D C01M N00H 2.0(6) . . . . ?
N00K C01D C01M C02E -179.0(5) . . . . ?
N00K C01D C01V C036 -0.2(8) . . . . ?
N00K C01T C02G C036 -0.5(7) . . . . ?
N00L C01C C01G C01R 0.2(7) . . . . ?
N00L C01C C01O N00Q -5.6(5) . . . . ?
N00L C01C C01O C02I 174.0(4) . . . . ?
N00L C021 C02B C01R -0.6(7) . . . . ?
N00M C01A C01Y C02P -1.4(6) . . . . ?
N00M C01J C023 C02P -0.4(7) . . . . ?
N00N Co01 N00H C01M -93.1(4) . . . . ?
N00N Co01 N00H C01N 86.1(4) . . . . ?
N00N Co01 N00M C01A 3.9(3) . . . . ?
N00N Co01 N00M C01J 177.9(3) . . . . ?
N00N C018 C01A N00M 0.5(5) . . . . ?
N00N C018 C01A C01Y -177.7(4) . . . . ?
N00N C018 C02N C03R 0.9(7) . . . . ?
N00N C02K C03H C03R 0.5(7) . . . . ?
N00O Co02 N00T C027 178.8(4) . . . . ?
N00O Co02 N00T C02T -1.7(4) . . . . ?
N00O C025 C02T N00T 0.2(6) . . . . ?
N00O C025 C02T C042 -179.5(5) . . . . ?
N00O C025 C047 C043 -1.5(8) . . . . ?
N00O C02D C03I C043 -0.4(8) . . . . ?
N00P Co01 N00H C01M 177.5(4) . . . . ?
N00P Co01 N00H C01N -3.3(3) . . . . ?
N00P Co01 N00M C01A 92.5(3) . . . . ?
N00P Co01 N00M C01J -93.5(3) . . . . ?
N00P C01H C01N N00H 5.6(6) . . . . ?
N00P C01H C01N C029 -174.2(5) . . . . ?
N00P C01H C037 C04T 0.1(7) . . . . ?
N00P C01Q C04J C04T 0.4(8) . . . . ?
N00Q Co02 N00T C027 -90.8(4) . . . . ?
N00Q Co02 N00T C02T 88.7(4) . . . . ?
N00Q C01O C02I C03B -1.2(7) . . . . ?
N00Q C02R C02Z C03B -0.8(7) . . . . ?
N00R C028 C02O C03Y 0.9(7) . . . . ?
N00R C028 C02V N017 -2.3(6) . . . . ?
N00R C028 C02V C031 178.0(4) . . . . ?
N00R C02Y C035 C03Y -0.1(7) . . . . ?
N00R C02Y C03G N00Z -3.4(6) . . . . ?
N00R C02Y C03G C044 176.7(5) . . . . ?
N00S Co02 N00T C027 0.0(4) . . . . ?
N00S Co02 N00T C02T 179.5(4) . . . . ?
N00S C01X C027 N00T 4.1(6) . . . . ?
N00S C01X C027 C03Q -176.3(5) . . . . ?
N00S C01X C03X C046 -1.8(8) . . . . ?
N00S C026 C03W C046 -0.3(7) . . . . ?
N00T C027 C03Q C04O 0.1(8) . . . . ?
N00T C02T C042 C04O 1.4(8) . . . . ?
N00U C022 C02J C024 0.7(7) . . . . ?
N00U C02F C02H N00X 7.8(6) . . . . ?
N00U C02F C02H C04A -171.6(5) . . . . ?
N00V Co03 N00Y C03K -3.3(4) . . . . ?
N00V Co03 N00Y C03N -175.3(4) . . . . ?
N00V C02U C04B C05B -0.3(8) . . . . ?
N00V C030 C03K N00Y -6.0(6) . . . . ?
N00V C030 C03K C058 171.2(5) . . . . ?
N00V C030 C04G C05B -2.0(8) . . . . ?
N00W Co03 N00Y C03K 179.3(4) . . . . ?
N00W Co03 N00Y C03N 7.3(4) . . . . ?
N00W C02S C03N N00Y 2.9(6) . . . . ?
N00W C02S C03N C050 -175.9(5) . . . . ?
N00W C02S C04C C049 0.3(8) . . . . ?
N00W C039 C03P C049 0.7(8) . . . . ?
N00X Co03 N00Y C03K 87.6(4) . . . . ?
N00X Co03 N00Y C03N -84.4(4) . . . . ?
N00X C02H C04A C05C 0.7(8) . . . . ?
N00X C040 C04S C05C 0.7(8) . . . . ?
N00Y C03K C058 C056 -0.4(8) . . . . ?
N00Y C03N C050 C056 1.1(8) . . . . ?
N00Z Co04 N00R C028 -178.0(4) . . . . ?
N00Z Co04 N00R C02Y 3.0(3) . . . . ?
N00Z Co04 N013 C02W 81.3(4) . . . . ?
N00Z Co04 N013 C032 -90.1(4) . . . . ?
N00Z C033 C03L C053 -0.2(7) . . . . ?
N00Z C03G C044 C053 -1.4(8) . . . . ?
N010 Co02 N00T C027 90.1(4) . . . . ?
N010 Co02 N00T C02T -90.5(4) . . . . ?
N010 C01K C021 N00L 1.6(6) . . . . ?
N010 C01K C021 C02B -177.9(4) . . . . ?
N010 C01K C02X C04N 1.8(8) . . . . ?
N011 Co04 N00R C028 91.5(3) . . . . ?
N011 Co04 N00R C02Y -87.5(4) . . . . ?
N011 Co04 N013 C02W 172.4(4) . . . . ?
N011 Co04 N013 C032 1.0(4) . . . . ?
N011 C02L C04L C05M -0.5(8) . . . . ?
N011 C02Q C032 N013 7.9(6) . . . . ?
N011 C02Q C032 C04V -167.4(5) . . . . ?
N011 C02Q C04P C05M 1.5(8) . . . . ?
N012 Co03 N00Y C03K -92.5(4) . . . . ?
N012 Co03 N00Y C03N 95.6(4) . . . . ?
N012 C01B C01F C03C -2.2(7) . . . . ?
N012 C01B C022 N00U -3.1(6) . . . . ?
N012 C01B C022 C02J 173.3(4) . . . . ?
N013 C02W C051 C05V -1.8(8) . . . . ?
N013 C032 C04V C05V -2.2(9) . . . . ?
N014 Co04 N00R C028 -89.2(3) . . . . ?
N014 Co04 N00R C02Y 91.9(4) . . . . ?
N014 Co04 N013 C02W -8.3(4) . . . . ?
N014 Co04 N013 C032 -179.7(4) . . . . ?
N014 C02A C02W N013 -3.2(6) . . . . ?
N014 C02A C02W C051 174.0(5) . . . . ?
N014 C02A C034 C04U -0.8(8) . . . . ?
N014 C041 C05L C04U -1.1(8) . . . . ?
N016 C02M C048 C03T -0.7(8) . . . . ?
N017 Co04 N00R C028 0.9(3) . . . . ?
N017 Co04 N00R C02Y -178.1(4) . . . . ?
N017 Co04 N013 C02W -97.8(4) . . . . ?
N017 Co04 N013 C032 90.9(4) . . . . ?
N017 C02V C031 C04E -0.3(7) . . . . ?
C018 N00N C02K C03H -1.7(6) . . . . ?
C018 C01A C01Y C02P 176.7(4) . . . . ?
C018 C02N C03R C03H -2.1(7) . . . . ?
C01A N00M C01J C01E 178.9(4) . . . . ?
C01A N00M C01J C023 0.1(6) . . . . ?
C01A C018 C02N C03R -177.9(4) . . . . ?
C01A C01Y C02P C023 1.0(6) . . . . ?
C01A C01Y C02P C03J -179.4(4) . . . . ?
C01B N012 C03O C03E 0.5(7) . . . . ?
C01B C01F C03C C03E 1.4(7) . . . . ?
C01B C022 C02J C024 -175.5(4) . . . . ?
C01C N00L C021 C01K 177.6(4) . . . . ?
C01C N00L C021 C02B -2.9(7) . . . . ?
C01C C01G C01R C02B -3.6(7) . . . . ?
C01C C01G C01R C03T 175.8(4) . . . . ?
C01C C01O C02I C03B 179.2(4) . . . . ?
C01D N00K C01T C02G 0.2(7) . . . . ?
C01D C01M C02E C038 -179.5(5) . . . . ?
C01D C01V C036 C02G 0.0(8) . . . . ?
C01E N00J C01Z C057 -2.1(7) . . . . ?
C01E C01J C023 C02P -179.0(4) . . . . ?
C01E C05D C05Q C057 -2.9(11) . . . . ?
C01F C01B C022 N00U 177.7(4) . . . . ?
C01F C01B C022 C02J -5.9(7) . . . . ?
C01F C03C C03E C03O 0.2(7) . . . . ?
C01G C01C C01O N00Q 172.7(4) . . . . ?
C01G C01C C01O C02I -7.7(7) . . . . ?
C01G C01R C02B C021 3.8(7) . . . . ?
C01G C01R C03T C03M -27.6(7) . . . . ?
C01G C01R C03T C048 155.1(5) . . . . ?
C01H N00P C01Q C04J 0.8(7) . . . . ?
C01H C01N C029 C038 178.8(5) . . . . ?
C01H C037 C04T C04J 1.1(8) . . . . ?
N01I C05J C05K C03V -2.1(9) . . . . ?
C01J N00M C01A C018 -177.5(4) . . . . ?
C01J N00M C01A C01Y 0.8(6) . . . . ?
C01J C01E C05D C05Q -179.8(6) . . . . ?
C01J C023 C02P C01Y -0.2(7) . . . . ?
C01J C023 C02P C03J -179.8(4) . . . . ?
C01K N010 C03F C03D 0.9(7) . . . . ?
C01K C021 C02B C01R 178.8(4) . . . . ?
C01K C02X C04N C03D -0.4(8) . . . . ?
C01M N00H C01N C01H 179.1(4) . . . . ?
C01M N00H C01N C029 -1.0(7) . . . . ?
C01M C01D C01V C036 179.1(5) . . . . ?
C01M C02E C038 C029 -1.4(8) . . . . ?
C01M C02E C038 C03U 177.2(5) . . . . ?
C01N N00H C01M C01D -179.1(4) . . . . ?
C01N N00H C01M C02E 1.9(7) . . . . ?
C01N C01H C037 C04T -179.8(5) . . . . ?
C01N C029 C038 C02E 2.2(7) . . . . ?
C01N C029 C038 C03U -176.3(5) . . . . ?
C01O N00Q C02R C02Z -1.4(6) . . . . ?
C01O C01C C01G C01R -178.0(4) . . . . ?
C01O C02I C03B C02Z -1.0(7) . . . . ?
C01Q N00P C01H C01N 178.8(4) . . . . ?
C01Q N00P C01H C037 -1.0(7) . . . . ?
C01Q C04J C04T C037 -1.4(8) . . . . ?
C01R C03T C048 C02M 178.8(5) . . . . ?
C01T N00K C01D C01M -179.3(4) . . . . ?
C01T N00K C01D C01V 0.1(7) . . . . ?
C01T C02G C036 C01V 0.4(7) . . . . ?
C01U C024 C02J C022 -2.0(7) . . . . ?
C01U C024 C03V C055 10.7(7) . . . . ?
C01U C024 C03V C05K -170.4(5) . . . . ?
C01U C02F C02H N00X -170.0(4) . . . . ?
C01U C02F C02H C04A 10.6(8) . . . . ?
C01V C01D C01M N00H -177.3(5) . . . . ?
C01V C01D C01M C02E 1.6(8) . . . . ?
C01W C03J C05F C05I -1.6(9) . . . . ?
C01X N00S C026 C03W 1.9(7) . . . . ?
C01X C027 C03Q C04O -179.5(5) . . . . ?
C01X C03X C046 C03W 3.4(8) . . . . ?
C01Y C02P C03J C01W -21.2(7) . . . . ?
C01Y C02P C03J C05F 163.1(5) . . . . ?
C01Z N00J C01E C01J -177.8(4) . . . . ?
C01Z N00J C01E C05D 1.8(7) . . . . ?
C01Z C057 C05Q C05D 2.6(11) . . . . ?
C020 N019 C05I C05F 1.7(10) . . . . ?
C020 C01W C03J C02P -175.3(5) . . . . ?
C020 C01W C03J C05F 0.6(8) . . . . ?
C021 N00L C01C C01G 3.1(6) . . . . ?
C021 N00L C01C C01O -178.5(4) . . . . ?
C021 C01K C02X C04N -177.9(5) . . . . ?
C022 N00U C02F C01U -2.4(7) . . . . ?
C022 N00U C02F C02H 179.7(4) . . . . ?
C022 C01B C01F C03C 177.0(4) . . . . ?
C023 C02P C03J C01W 158.4(5) . . . . ?
C023 C02P C03J C05F -17.3(8) . . . . ?
C024 C01U C02F N00U 1.0(7) . . . . ?
C024 C01U C02F C02H 178.6(4) . . . . ?
C024 C03V C055 C05N 178.5(5) . . . . ?
C024 C03V C05K C05J -177.3(5) . . . . ?
C025 N00O C02D C03I 0.4(7) . . . . ?
C025 C02T C042 C04O -178.9(5) . . . . ?
C026 N00S C01X C027 177.9(4) . . . . ?
C026 N00S C01X C03X -0.8(7) . . . . ?
C026 C03W C046 C03X -2.4(8) . . . . ?
C027 N00T C02T C025 -179.2(4) . . . . ?
C027 N00T C02T C042 0.5(7) . . . . ?
C027 C01X C03X C046 179.5(5) . . . . ?
C027 C03Q C04O C042 1.9(9) . . . . ?
C027 C03Q C04O C05A -178.4(5) . . . . ?
C028 N00R C02Y C035 -0.2(7) . . . . ?
C028 N00R C02Y C03G -179.8(4) . . . . ?
C028 C02O C03Y C035 -1.2(7) . . . . ?
C028 C02O C03Y C04X 177.1(5) . . . . ?
C028 C02V C031 C04E 179.3(5) . . . . ?
C029 C038 C03U C03S -157.0(5) . . . . ?
C029 C038 C03U C059 24.7(8) . . . . ?
C02A N014 C041 C05L 1.0(7) . . . . ?
C02A C02W C051 C05V -178.8(6) . . . . ?
C02A C034 C04U C05L 0.6(8) . . . . ?
C02B C01R C03T C03M 151.8(5) . . . . ?
C02B C01R C03T C048 -25.4(7) . . . . ?
C02D N00O C025 C02T 179.7(4) . . . . ?
C02D N00O C025 C047 0.6(7) . . . . ?
C02D C03I C043 C047 -0.6(8) . . . . ?
C02E C038 C03U C03S 24.5(8) . . . . ?
C02E C038 C03U C059 -153.8(5) . . . . ?
C02F N00U C022 C01B 178.1(4) . . . . ?
C02F N00U C022 C02J 1.5(6) . . . . ?
C02F C01U C024 C02J 1.2(7) . . . . ?
C02F C01U C024 C03V -178.2(4) . . . . ?
C02F C02H C04A C05C -179.9(5) . . . . ?
C02H N00X C040 C04S 1.0(7) . . . . ?
C02H C04A C05C C04S 1.1(9) . . . . ?
C02J C024 C03V C055 -168.7(5) . . . . ?
C02J C024 C03V C05K 10.2(7) . . . . ?
C02K N00N C018 C01A 179.9(4) . . . . ?
C02K N00N C018 C02N 1.0(6) . . . . ?
C02K C03H C03R C02N 1.5(7) . . . . ?
C02L N011 C02Q C032 177.7(4) . . . . ?
C02L N011 C02Q C04P -2.2(7) . . . . ?
C02L C04L C05M C04P -0.2(8) . . . . ?
C02M N016 C054 C03M -0.4(8) . . . . ?
C02N C018 C01A N00M 179.4(4) . . . . ?
C02N C018 C01A C01Y 1.2(7) . . . . ?
C02O C028 C02V N017 177.3(4) . . . . ?
C02O C028 C02V C031 -2.3(8) . . . . ?
C02O C03Y C04X C04K -14.1(8) . . . . ?
C02O C03Y C04X C05X 166.6(6) . . . . ?
C02P C03J C05F C05I 174.3(6) . . . . ?
C02Q N011 C02L C04L 1.7(7) . . . . ?
C02Q C032 C04V C05V 172.8(6) . . . . ?
C02Q C04P C05M C04L -0.3(8) . . . . ?
C02R N00Q C01O C01C -178.0(4) . . . . ?
C02R N00Q C01O C02I 2.4(6) . . . . ?
C02R C02Z C03B C02I 1.9(7) . . . . ?
C02S N00W C039 C03P -1.2(7) . . . . ?
C02S C03N C050 C056 179.8(5) . . . . ?
C02T N00T C027 C01X 178.3(4) . . . . ?
C02T N00T C027 C03Q -1.3(7) . . . . ?
C02T C025 C047 C043 179.4(5) . . . . ?
C02T C042 C04O C03Q -2.6(8) . . . . ?
C02T C042 C04O C05A 177.7(5) . . . . ?
C02U N00V C030 C03K -178.9(4) . . . . ?
C02U N00V C030 C04G 2.1(7) . . . . ?
C02U C04B C05B C04G 0.4(9) . . . . ?
C02V N017 C04R C04Q -1.0(7) . . . . ?
C02V C028 C02O C03Y -178.7(4) . . . . ?
C02V C031 C04E C04Q -0.3(8) . . . . ?
C02W N013 C032 C02Q -176.2(4) . . . . ?
C02W N013 C032 C04V -0.7(8) . . . . ?
C02W C02A C034 C04U 179.3(5) . . . . ?
C02W C051 C05V C04V -1.1(10) . . . . ?
C02W C051 C05V C05Z 177.5(7) . . . . ?
C02X C01K C021 N00L -178.7(4) . . . . ?
C02X C01K C021 C02B 1.9(8) . . . . ?
C02Y N00R C028 C02O -0.3(7) . . . . ?
C02Y N00R C028 C02V 179.4(4) . . . . ?
C02Y C035 C03Y C02O 0.8(7) . . . . ?
C02Y C035 C03Y C04X -177.5(5) . . . . ?
C02Y C03G C044 C053 178.6(5) . . . . ?
C030 N00V C02U C04B -1.0(7) . . . . ?
C030 C03K C058 C056 -177.3(5) . . . . ?
C030 C04G C05B C04B 0.6(9) . . . . ?
C031 C04E C04Q C04R 0.3(8) . . . . ?
C032 N013 C02W C02A -179.8(4) . . . . ?
C032 N013 C02W C051 2.7(7) . . . . ?
C032 C02Q C04P C05M -178.4(5) . . . . ?
C032 C04V C05V C051 3.1(10) . . . . ?
C032 C04V C05V C05Z -175.5(7) . . . . ?
C033 N00Z C03G C02Y -177.4(4) . . . . ?
C033 N00Z C03G C044 2.5(7) . . . . ?
C033 C03L C053 C044 1.4(8) . . . . ?
C034 C02A C02W N013 176.7(5) . . . . ?
C034 C02A C02W C051 -6.1(8) . . . . ?
C034 C04U C05L C041 0.3(8) . . . . ?
C035 C02Y C03G N00Z 177.0(5) . . . . ?
C035 C02Y C03G C044 -3.0(8) . . . . ?
C035 C03Y C04X C04K 164.1(5) . . . . ?
C035 C03Y C04X C05X -15.2(9) . . . . ?
C037 C01H C01N N00H -174.5(4) . . . . ?
C037 C01H C01N C029 5.6(8) . . . . ?
C038 C03U C059 C05P 178.7(6) . . . . ?
C039 N00W C02S C03N -177.9(4) . . . . ?
C039 N00W C02S C04C 0.6(7) . . . . ?
C039 C03P C049 C04C 0.3(8) . . . . ?
C03C C03E C03O N012 -1.2(7) . . . . ?
C03F N010 C01K C021 177.6(4) . . . . ?
C03F N010 C01K C02X -2.1(7) . . . . ?
C03F C03D C04N C02X -0.6(8) . . . . ?
C03G N00Z C033 C03L -1.8(7) . . . . ?
C03G C02Y C035 C03Y 179.5(5) . . . . ?
C03G C044 C053 C03L -0.7(9) . . . . ?
C03I C043 C047 C025 1.5(8) . . . . ?
C03J C01W C020 N019 1.6(8) . . . . ?
C03J C05F C05I N019 0.5(11) . . . . ?
C03K N00Y C03N C02S -179.5(4) . . . . ?
C03K N00Y C03N C050 -0.7(7) . . . . ?
C03K C030 C04G C05B 179.1(5) . . . . ?
C03M C03T C048 C02M 1.4(7) . . . . ?
C03N N00Y C03K C030 177.7(4) . . . . ?
C03N N00Y C03K C058 0.3(7) . . . . ?
C03N C02S C04C C049 178.7(5) . . . . ?
C03N C050 C056 C058 -1.2(8) . . . . ?
C03N C050 C056 C05H 178.4(5) . . . . ?
C03O N012 C01B C01F 1.2(7) . . . . ?
C03O N012 C01B C022 -178.0(4) . . . . ?
C03P C049 C04C C02S -0.8(8) . . . . ?
C03Q C04O C05A C05O -174.6(6) . . . . ?
C03Q C04O C05A C060 6.3(10) . . . . ?
C03S C03U C059 C05P 0.3(9) . . . . ?
C03T C01R C02B C021 -175.7(4) . . . . ?
C03T C03M C054 N016 1.2(8) . . . . ?
C03U C03S C052 N01P 0.0(9) . . . . ?
C03U C059 C05P N01P 0.5(10) . . . . ?
C03V C024 C02J C022 177.4(4) . . . . ?
C03V C055 C05N N01I -0.5(9) . . . . ?
C03X C01X C027 N00T -177.2(5) . . . . ?
C03X C01X C027 C03Q 2.5(9) . . . . ?
C03Y C04X C05X C05Y 178.2(7) . . . . ?
C040 N00X C02H C02F 178.8(4) . . . . ?
C040 N00X C02H C04A -1.7(7) . . . . ?
C040 C04S C05C C04A -1.8(9) . . . . ?
C041 N014 C02A C02W 179.9(4) . . . . ?
C041 N014 C02A C034 0.0(7) . . . . ?
C042 C04O C05A C05O 5.1(10) . . . . ?
C042 C04O C05A C060 -174.0(7) . . . . ?
C047 C025 C02T N00T 179.3(5) . . . . ?
C047 C025 C02T C042 -0.4(9) . . . . ?
C04C C02S C03N N00Y -175.6(5) . . . . ?
C04C C02S C03N C050 5.7(8) . . . . ?
C04E C04Q C04R N017 0.4(8) . . . . ?
C04G C030 C03K N00Y 173.0(5) . . . . ?
C04G C030 C03K C058 -9.8(9) . . . . ?
C04I N019 C020 C01W 173.2(5) . . . . ?
C04I N019 C05I C05F -174.3(6) . . . . ?
C04K C04X C05X C05Y -1.1(11) . . . . ?
C04M N01L C04W C04K 178.7(6) . . . . ?
C04M N01L C05Y C05X -178.1(7) . . . . ?
C04N C03D C03F N010 0.4(8) . . . . ?
C04O C05A C05O C05U 179.0(7) . . . . ?
C04O C05A C060 C068 -176.3(8) . . . . ?
C04P C02Q C032 N013 -172.1(5) . . . . ?
C04P C02Q C032 C04V 12.5(9) . . . . ?
C04R N017 C02V C028 -178.7(4) . . . . ?
C04R N017 C02V C031 0.9(7) . . . . ?
C04V C05V C05Z C06C -36.0(13) . . . . ?
C04V C05V C05Z C06F 140.0(9) . . . . ?
C04W N01L C05Y C05X 0.7(12) . . . . ?
C04W C04K C04X C03Y -177.6(6) . . . . ?
C04W C04K C04X C05X 1.7(9) . . . . ?
C04X C04K C04W N01L -1.2(10) . . . . ?
C04X C05X C05Y N01L -0.1(13) . . . . ?
C050 C056 C058 C03K 0.8(9) . . . . ?
C050 C056 C05H C061 151.5(7) . . . . ?
C050 C056 C05H C06K -28.6(11) . . . . ?
C051 C05V C05Z C06C 145.4(9) . . . . ?
C051 C05V C05Z C06F -38.6(13) . . . . ?
C052 N01P C05P C059 -1.1(10) . . . . ?
C052 C03S C03U C038 -178.9(5) . . . . ?
C052 C03S C03U C059 -0.6(8) . . . . ?
C054 N016 C02M C048 0.1(8) . . . . ?
C054 C03M C03T C01R -179.1(5) . . . . ?
C054 C03M C03T C048 -1.7(7) . . . . ?
C055 C03V C05K C05J 1.7(8) . . . . ?
C056 C05H C061 C066 178.8(7) . . . . ?
C056 C05H C06K C06O 179.3(11) . . . . ?
C058 C056 C05H C061 -29.0(10) . . . . ?
C058 C056 C05H C06K 151.0(9) . . . . ?
C05A C05O C05U N045 -1.3(13) . . . . ?
C05A C060 C068 N045 -4.3(15) . . . . ?
C05D C01E C01J N00M 174.1(5) . . . . ?
C05D C01E C01J C023 -7.2(8) . . . . ?
C05E N01P C052 C03S -175.1(6) . . . . ?
C05E N01P C05P C059 174.9(6) . . . . ?
C05G N016 C02M C048 176.5(5) . . . . ?
C05G N016 C054 C03M -176.7(5) . . . . ?
C05H C056 C058 C03K -178.7(5) . . . . ?
C05H C061 C066 N04D 0.2(13) . . . . ?
C05H C06K C06O N04D 4(2) . . . . ?
C05I N019 C020 C01W -2.7(8) . . . . ?
C05J N01I C05N C055 0.1(9) . . . . ?
C05K C03V C055 C05N -0.4(8) . . . . ?
C05N N01I C05J C05K 1.1(9) . . . . ?
C05O C05A C060 C068 4.6(13) . . . . ?
C05P N01P C052 C03S 0.8(9) . . . . ?
C05R N01I C05J C05K -178.8(5) . . . . ?
C05R N01I C05N C055 -179.9(5) . . . . ?
C05U N045 C068 C060 1.0(14) . . . . ?
C05V C05Z C06C C06N 178.3(10) . . . . ?
C05V C05Z C06F C06J -173.4(10) . . . . ?
C05Y N01L C04W C04K -0.1(10) . . . . ?
C05Z C06C C06N N069 -8.3(17) . . . . ?
C05Z C06F C06J N069 -1.3(18) . . . . ?
C060 C05A C05O C05U -1.8(11) . . . . ?
C061 C05H C06K C06O -0.8(17) . . . . ?
C064 N04D C066 C061 -178.1(8) . . . . ?
C064 N04D C06O C06K 176.1(11) . . . . ?
C066 N04D C06O C06K -4.9(19) . . . . ?
C067 N045 C05U C05O -175.5(8) . . . . ?
C067 N045 C068 C060 178.3(9) . . . . ?
C068 N045 C05U C05O 1.8(13) . . . . ?
C06C C05Z C06F C06J 2.7(17) . . . . ?
C06F C05Z C06C C06N 2.2(16) . . . . ?
C06J N069 C06N C06C 9.9(18) . . . . ?
C06K C05H C061 C066 -1.1(13) . . . . ?
C06N N069 C06J C06F -5.1(18) . . . . ?
C06O N04D C066 C061 2.9(14) . . . . ?
C8 N069 C06J C06F -173.5(11) . . . . ?
C8 N069 C06N C06C 178.3(11) . . . . ?
